data_1544012
loop_
_publ_author_name
'Utko Jozef'
'Canaj Angelos B.'
'Milios Constantinos J.'
'Dobrzynska Danuta'
'Pawlus, Katarzyna'
'Miko\/lajczyk, Alicja'
'Lis, Tadeusz'

_publ_section_title
;
 Constructing anhydrous halide bridged manganese(II) clusters: Synthesis,
 structures and magnetic properties
;
_journal_name_full 'Inorganica Chimica Acta'
_journal_page_first 458
_journal_page_last 464
_journal_paper_doi 10.1016/j.ica.2013.09.017
_journal_volume 409B
_journal_year 2014
_chemical_formula_moiety '(C100 H102 Cl5 Li Mn4 O13), 0.75(C4 H8 O)'
_chemical_formula_sum 'C103 H106 Cl5 Li Mn4 O13.75'
_chemical_formula_weight 1967.83
_space_group_IT_number 14
_symmetry_cell_setting monoclinic
_symmetry_space_group_name_Hall '-P 2yn'
_symmetry_space_group_name_H-M 'P 1 21/n 1'
_atom_sites_solution_hydrogens geom
_atom_sites_solution_primary direct
_atom_sites_solution_secondary difmap
_cell_angle_alpha 90.00
_cell_angle_beta 99.72(3)
_cell_angle_gamma 90.00
_cell_formula_units_Z 4
_cell_length_a 14.507(4)
_cell_length_b 28.547(8)
_cell_length_c 23.052(7)
_cell_measurement_reflns_used 38983
_cell_measurement_temperature 100(2)
_cell_measurement_theta_max 32
_cell_measurement_theta_min 2
_cell_volume 9410(5)
_computing_cell_refinement 'CrysAlis RED; Oxford-Diffraction Poland, 2003'
_computing_data_collection 'CrysAlis CCD; Oxford-Diffraction Poland, 2003'
_computing_data_reduction 'CrysAlis RED; Oxford-Diffraction Poland, 2003'
_computing_structure_refinement 'SHELXL-97 (Sheldrick, 1997)'
_computing_structure_solution 'SHELXS-97 (Sheldrick, 1990)'
_diffrn_ambient_temperature 100(2)
_diffrn_measured_fraction_theta_full 0.998
_diffrn_measured_fraction_theta_max 0.883
_diffrn_measurement_device_type 'Xcalibur with Ruby CCD'
_diffrn_measurement_method \w
_diffrn_radiation_monochromator graphite
_diffrn_radiation_source 'fine-focus sealed tube'
_diffrn_radiation_type MoK\a
_diffrn_radiation_wavelength 0.71073
_diffrn_reflns_av_R_equivalents 0.0329
_diffrn_reflns_av_sigmaI/netI 0.0391
_diffrn_reflns_limit_h_max 20
_diffrn_reflns_limit_h_min -18
_diffrn_reflns_limit_k_max 38
_diffrn_reflns_limit_k_min -38
_diffrn_reflns_limit_l_max 30
_diffrn_reflns_limit_l_min -26
_diffrn_reflns_number 84429
_diffrn_reflns_theta_full 26.50
_diffrn_reflns_theta_max 30.06
_diffrn_reflns_theta_min 2.85
_exptl_absorpt_coefficient_mu 0.730
_exptl_absorpt_correction_T_max 0.865
_exptl_absorpt_correction_T_min 0.754
_exptl_absorpt_correction_type analytical
_exptl_absorpt_process_details '(CrysAlis RED; Oxford Diffraction, 2003)'
_exptl_crystal_colour colourless
_exptl_crystal_density_diffrn 1.389
_exptl_crystal_density_method 'not measured'
_exptl_crystal_description block
_exptl_crystal_F_000 4088
_exptl_crystal_size_max 0.40
_exptl_crystal_size_mid 0.28
_exptl_crystal_size_min 0.25
_refine_diff_density_max 0.88
_refine_diff_density_min -1.10
_refine_diff_density_rms 0.068
_refine_ls_extinction_method none
_refine_ls_goodness_of_fit_ref 1.087
_refine_ls_hydrogen_treatment constr
_refine_ls_matrix_type full
_refine_ls_number_parameters 1249
_refine_ls_number_reflns 24410
_refine_ls_number_restraints 202
_refine_ls_restrained_S_all 1.121
_refine_ls_R_factor_all 0.0627
_refine_ls_R_factor_gt 0.0404
_refine_ls_shift/su_max 0.008
_refine_ls_shift/su_mean 0.000
_refine_ls_structure_factor_coef Fsqd
_refine_ls_weighting_details 'calc w=1/[\s^2^(Fo^2^)+(0.0570P)^2^] where P=(Fo^2^+2Fc^2^)/3'
_refine_ls_weighting_scheme calc
_refine_ls_wR_factor_gt 0.0997
_refine_ls_wR_factor_ref 0.1054
_reflns_number_gt 17447
_reflns_number_total 24410
_reflns_threshold_expression >2sigma(I)
_cod_data_source_file ICA-2014-409B-458-464-5.txt
_cod_data_source_block 5
_cod_depositor_comments
;
The following automatic conversions were performed:

'_journal_paper_doi' value
'http://dx.doi.org/10.1016/j.ica.2013.09.017' was changed to
'10.1016/j.ica.2013.09.017'.

Automatic conversion script
Id: cif_fix_values 6433 2018-09-21 13:16:33Z andrius 
;
_cod_original_sg_symbol_H-M P2(1)/n
_cod_database_code 1544012

loop_
_symmetry_equiv_pos_as_xyz
'x, y, z'
'-x+1/2, y+1/2, -z+1/2'
'-x, -y, -z'
'x-1/2, -y-1/2, z-1/2'

loop_
_atom_site_label
_atom_site_type_symbol
_atom_site_fract_x
_atom_site_fract_y
_atom_site_fract_z
_atom_site_U_iso_or_equiv
_atom_site_adp_type
_atom_site_occupancy
_atom_site_symmetry_multiplicity
_atom_site_calc_flag
_atom_site_refinement_flags
_atom_site_disorder_assembly
_atom_site_disorder_group
Mn1 Mn 0.246271(19) 0.166857(10) 0.221533(13) 0.02009(7) Uani 1 1 d . . .
Mn2 Mn 0.268716(19) 0.051499(10) 0.286352(13) 0.02106(7) Uani 1 1 d . . .
Mn3 Mn 0.50606(2) 0.078812(11) 0.355878(14) 0.02481(7) Uani 1 1 d . A .
Mn4 Mn 0.485311(19) 0.192873(11) 0.291148(14) 0.02359(7) Uani 1 1 d . A .
Li Li 0.3189(3) 0.15283(14) 0.37239(17) 0.0347(9) Uani 1 1 d . . .
Cl1 Cl 0.40161(3) 0.109961(17) 0.25595(2) 0.02303(10) Uani 1 1 d . . .
Cl2 Cl 0.17385(3) 0.124174(17) 0.30044(2) 0.02431(10) Uani 1 1 d . C .
Cl3 Cl 0.35166(3) 0.066519(18) 0.39198(2) 0.02601(10) Uani 1 1 d . A .
Cl4 Cl 0.32038(3) 0.220773(16) 0.30212(2) 0.02261(10) Uani 1 1 d . A .
Cl5 Cl 0.49634(3) 0.162954(17) 0.39501(2) 0.02495(10) Uani 1 1 d . A .
O1A O 0.19441(9) 0.11765(5) 0.15750(6) 0.0262(3) Uani 1 1 d . . .
O2A O 0.20589(9) 0.04645(5) 0.19834(6) 0.0255(3) Uani 1 1 d . . .
C1 C 0.18133(12) 0.07420(7) 0.15627(9) 0.0229(4) Uani 1 1 d . . .
C2 C 0.13085(12) 0.05164(7) 0.09787(9) 0.0219(4) Uani 1 1 d . . .
C1A C 0.05656(12) 0.01887(7) 0.11633(9) 0.0232(4) Uani 1 1 d . . .
C2A C -0.00623(13) 0.03757(7) 0.15000(9) 0.0273(4) Uani 1 1 d . . .
H2A H -0.0003 0.0695 0.1618 0.033 Uiso 1 1 calc R . .
C3A C -0.07681(14) 0.01063(8) 0.16649(10) 0.0311(5) Uani 1 1 d . . .
H3A H -0.1197 0.0242 0.1886 0.037 Uiso 1 1 calc R . .
C4A C -0.08479(14) -0.03634(8) 0.15069(10) 0.0325(5) Uani 1 1 d . . .
H4A H -0.1329 -0.0551 0.1620 0.039 Uiso 1 1 calc R . .
C5A C -0.02210(15) -0.05552(8) 0.11838(10) 0.0329(5) Uani 1 1 d . . .
H5A H -0.0269 -0.0877 0.1079 0.039 Uiso 1 1 calc R . .
C6A C 0.04801(14) -0.02828(7) 0.10106(9) 0.0266(4) Uani 1 1 d . . .
H6A H 0.0903 -0.0420 0.0787 0.032 Uiso 1 1 calc R . .
C1B C 0.20393(13) 0.02478(7) 0.06898(9) 0.0226(4) Uani 1 1 d . . .
C2B C 0.29424(14) 0.01504(8) 0.09747(9) 0.0281(4) Uani 1 1 d . . .
H2B H 0.3135 0.0252 0.1369 0.034 Uiso 1 1 calc R . .
C3B C 0.35697(15) -0.00937(8) 0.06908(10) 0.0340(5) Uani 1 1 d . . .
H3B H 0.4183 -0.0158 0.0893 0.041 Uiso 1 1 calc R . .
C4B C 0.33051(15) -0.02433(8) 0.01147(10) 0.0327(5) Uani 1 1 d . . .
H4B H 0.3732 -0.0412 -0.0077 0.039 Uiso 1 1 calc R . .
C5B C 0.24144(15) -0.01445(8) -0.01780(10) 0.0310(5) Uani 1 1 d . . .
H5B H 0.2229 -0.0242 -0.0575 0.037 Uiso 1 1 calc R . .
C6B C 0.17887(14) 0.00976(8) 0.01065(9) 0.0279(4) Uani 1 1 d . . .
H6B H 0.1178 0.0163 -0.0099 0.033 Uiso 1 1 calc R . .
C1C C 0.08637(13) 0.08973(7) 0.05428(9) 0.0232(4) Uani 1 1 d . . .
C2C C -0.00955(14) 0.09389(7) 0.03528(9) 0.0261(4) Uani 1 1 d . . .
H2C H -0.0510 0.0720 0.0482 0.031 Uiso 1 1 calc R . .
C3C C -0.04549(15) 0.13016(8) -0.00283(10) 0.0325(5) Uani 1 1 d . . .
H3C H -0.1112 0.1328 -0.0151 0.039 Uiso 1 1 calc R . .
C4C C 0.01319(16) 0.16193(8) -0.02273(10) 0.0343(5) Uani 1 1 d . . .
H4C H -0.0116 0.1869 -0.0479 0.041 Uiso 1 1 calc R . .
C5C C 0.10946(16) 0.15707(8) -0.00561(10) 0.0340(5) Uani 1 1 d . . .
H5C H 0.1507 0.1784 -0.0198 0.041 Uiso 1 1 calc R . .
C6C C 0.14511(15) 0.12123(8) 0.03197(9) 0.0289(5) Uani 1 1 d . . .
H6C H 0.2109 0.1180 0.0428 0.035 Uiso 1 1 calc R . .
O1B O 0.35794(9) -0.00519(5) 0.27713(6) 0.0260(3) Uani 1 1 d . . .
O2B O 0.50399(9) 0.01077(5) 0.32121(6) 0.0276(3) Uani 1 1 d . . .
C3 C 0.44218(13) -0.01546(7) 0.29337(9) 0.0225(4) Uani 1 1 d . . .
C4 C 0.47602(13) -0.06555(7) 0.27880(9) 0.0230(4) Uani 1 1 d . . .
C1D C 0.52312(15) -0.08477(7) 0.33888(9) 0.0274(4) Uani 1 1 d . . .
C2D C 0.47059(15) -0.08577(7) 0.38445(9) 0.0289(5) Uani 1 1 d . . .
H2D H 0.4072 -0.0758 0.3768 0.035 Uiso 1 1 calc R . .
C3D C 0.50888(17) -0.10090(8) 0.44040(10) 0.0355(5) Uani 1 1 d . . .
H3D H 0.4720 -0.1009 0.4707 0.043 Uiso 1 1 calc R . .
C4D C 0.5995(2) -0.11575(11) 0.45204(11) 0.0556(8) Uani 1 1 d . . .
H4D H 0.6257 -0.1264 0.4903 0.067 Uiso 1 1 calc R . .
C5D C 0.6525(2) -0.11521(14) 0.40803(12) 0.0707(11) Uani 1 1 d . . .
H5D H 0.7155 -0.1257 0.4161 0.085 Uiso 1 1 calc R . .
C6D C 0.61504(18) -0.09944(11) 0.35160(11) 0.0495(7) Uani 1 1 d . . .
H6D H 0.6530 -0.0988 0.3218 0.059 Uiso 1 1 calc R . .
C1E C 0.39458(13) -0.09740(7) 0.25042(9) 0.0253(4) Uani 1 1 d . . .
C2E C 0.33779(15) -0.08306(8) 0.19850(10) 0.0302(5) Uani 1 1 d . . .
H2E H 0.3466 -0.0529 0.1829 0.036 Uiso 1 1 calc R . .
C3E C 0.26853(16) -0.11231(8) 0.16925(11) 0.0369(5) Uani 1 1 d . . .
H3E H 0.2302 -0.1019 0.1341 0.044 Uiso 1 1 calc R . .
C4E C 0.25526(17) -0.15652(8) 0.19119(11) 0.0400(6) Uani 1 1 d . . .
H4E H 0.2080 -0.1765 0.1712 0.048 Uiso 1 1 calc R . .
C5E C 0.31114(17) -0.17123(8) 0.24221(11) 0.0391(6) Uani 1 1 d . . .
H5E H 0.3024 -0.2015 0.2575 0.047 Uiso 1 1 calc R . .
C6E C 0.38033(16) -0.14199(7) 0.27140(10) 0.0327(5) Uani 1 1 d . . .
H6E H 0.4187 -0.1527 0.3064 0.039 Uiso 1 1 calc R . .
C1F C 0.54143(13) -0.06158(7) 0.23301(9) 0.0243(4) Uani 1 1 d . . .
C2F C 0.57666(15) -0.10279(8) 0.21178(10) 0.0328(5) Uani 1 1 d . . .
H2F H 0.5632 -0.1321 0.2279 0.039 Uiso 1 1 calc R . .
C3F C 0.63060(16) -0.10136(9) 0.16781(10) 0.0380(6) Uani 1 1 d . . .
H3F H 0.6537 -0.1297 0.1540 0.046 Uiso 1 1 calc R . .
C4F C 0.65122(15) -0.05900(10) 0.14371(10) 0.0379(6) Uani 1 1 d . . .
H4F H 0.6892 -0.0580 0.1140 0.046 Uiso 1 1 calc R . .
C5F C 0.61603(15) -0.01836(9) 0.16332(10) 0.0362(5) Uani 1 1 d . . .
H5F H 0.6290 0.0108 0.1465 0.043 Uiso 1 1 calc R . .
C6F C 0.56141(14) -0.01949(8) 0.20768(9) 0.0294(5) Uani 1 1 d . . .
H6F H 0.5376 0.0089 0.2207 0.035 Uiso 1 1 calc R . .
O1C O 0.61741(9) 0.16646(5) 0.28356(6) 0.0292(3) Uani 1 1 d . . .
O2C O 0.63014(10) 0.09557(5) 0.32548(7) 0.0317(3) Uani 1 1 d . . .
C5 C 0.65934(13) 0.12860(8) 0.29769(9) 0.0273(5) Uani 1 1 d . . .
C6 C 0.75745(13) 0.12437(8) 0.27850(9) 0.0257(4) Uani 1 1 d . . .
C1G C 0.74550(13) 0.12702(7) 0.21107(9) 0.0259(4) Uani 1 1 d . . .
C2G C 0.82338(15) 0.13338(8) 0.18425(10) 0.0311(5) Uani 1 1 d . . .
H2G H 0.8831 0.1370 0.2081 0.037 Uiso 1 1 calc R . .
C3G C 0.81639(16) 0.13455(8) 0.12365(11) 0.0368(5) Uani 1 1 d . . .
H3G H 0.8703 0.1400 0.1063 0.044 Uiso 1 1 calc R . .
C4G C 0.72974(17) 0.12760(8) 0.08830(10) 0.0361(5) Uani 1 1 d . . .
H4G H 0.7242 0.1283 0.0466 0.043 Uiso 1 1 calc R . .
C5G C 0.65211(16) 0.11973(9) 0.11412(10) 0.0362(5) Uani 1 1 d . . .
H5G H 0.5932 0.1143 0.0900 0.043 Uiso 1 1 calc R . .
C6G C 0.65910(15) 0.11958(8) 0.17465(10) 0.0321(5) Uani 1 1 d . . .
H6G H 0.6048 0.1144 0.1918 0.038 Uiso 1 1 calc R . .
C1H C 0.81163(14) 0.16616(9) 0.30954(10) 0.0336(5) Uani 1 1 d . . .
C2H C 0.84547(17) 0.16378(11) 0.36971(11) 0.0482(7) Uani 1 1 d . . .
H2H H 0.8374 0.1358 0.3906 0.058 Uiso 1 1 calc R . .
C3H C 0.89097(19) 0.20180(13) 0.39961(13) 0.0594(9) Uani 1 1 d . . .
H3H H 0.9143 0.1994 0.4406 0.071 Uiso 1 1 calc R . .
C4H C 0.90220(19) 0.24218(13) 0.37076(15) 0.0636(10) Uani 1 1 d . . .
H4H H 0.9335 0.2680 0.3914 0.076 Uiso 1 1 calc R . .
C5H C 0.86829(19) 0.24585(11) 0.31163(14) 0.0549(8) Uani 1 1 d . . .
H5H H 0.8758 0.2742 0.2913 0.066 Uiso 1 1 calc R . .
C6H C 0.82248(16) 0.20763(9) 0.28130(12) 0.0406(6) Uani 1 1 d . . .
H6H H 0.7985 0.2105 0.2405 0.049 Uiso 1 1 calc R . .
C1I C 0.80796(14) 0.07757(8) 0.29506(9) 0.0301(5) Uani 1 1 d . . .
C2I C 0.75947(14) 0.03515(8) 0.28794(10) 0.0335(5) Uani 1 1 d . . .
H2I H 0.6935 0.0355 0.2762 0.040 Uiso 1 1 calc R . .
C3I C 0.80552(17) -0.00745(10) 0.29757(13) 0.0473(7) Uani 1 1 d . . .
H3I H 0.7709 -0.0358 0.2929 0.057 Uiso 1 1 calc R . .
C4I C 0.90137(19) -0.00874(11) 0.31388(14) 0.0588(8) Uani 1 1 d . . .
H4I H 0.9329 -0.0379 0.3210 0.071 Uiso 1 1 calc R . .
C5I C 0.95118(17) 0.03268(12) 0.31984(13) 0.0564(8) Uani 1 1 d . . .
H5I H 1.0174 0.0319 0.3305 0.068 Uiso 1 1 calc R . .
C6I C 0.90538(15) 0.07541(10) 0.31044(11) 0.0408(6) Uani 1 1 d . . .
H6I H 0.9407 0.1036 0.3145 0.049 Uiso 1 1 calc R . .
O1D O 0.31766(9) 0.19840(5) 0.16075(6) 0.0262(3) Uani 1 1 d . . .
O2D O 0.46456(9) 0.21328(6) 0.20360(6) 0.0313(3) Uani 1 1 d . . .
C7 C 0.39864(13) 0.21398(7) 0.16089(9) 0.0250(4) Uani 1 1 d . . .
C8 C 0.41783(13) 0.23467(8) 0.10130(9) 0.0272(4) Uani 1 1 d . . .
C1J C 0.32918(14) 0.26176(7) 0.07415(9) 0.0268(4) Uani 1 1 d . . .
C2J C 0.28900(15) 0.29295(8) 0.10955(10) 0.0319(5) Uani 1 1 d . . .
H2J H 0.3173 0.2972 0.1495 0.038 Uiso 1 1 calc R . .
C3J C 0.20897(16) 0.31771(8) 0.08747(10) 0.0344(5) Uani 1 1 d . . .
H3J H 0.1831 0.3389 0.1121 0.041 Uiso 1 1 calc R . .
C4J C 0.16645(16) 0.31180(8) 0.02963(11) 0.0362(5) Uani 1 1 d . . .
H4J H 0.1106 0.3283 0.0146 0.043 Uiso 1 1 calc R . .
C5J C 0.20594(16) 0.28178(9) -0.00593(11) 0.0381(5) Uani 1 1 d . . .
H5J H 0.1780 0.2782 -0.0460 0.046 Uiso 1 1 calc R . .
C6J C 0.28670(15) 0.25654(8) 0.01630(10) 0.0324(5) Uani 1 1 d . . .
H6J H 0.3126 0.2356 -0.0086 0.039 Uiso 1 1 calc R . .
C1K C 0.43620(14) 0.19341(8) 0.06157(9) 0.0297(5) Uani 1 1 d . . .
C2K C 0.49029(17) 0.20013(9) 0.01773(11) 0.0400(6) Uani 1 1 d . . .
H2K H 0.5180 0.2298 0.0137 0.048 Uiso 1 1 calc R . .
C3K C 0.50423(18) 0.16397(10) -0.02019(11) 0.0449(7) Uani 1 1 d . . .
H3K H 0.5417 0.1693 -0.0496 0.054 Uiso 1 1 calc R . .
C4K C 0.46464(16) 0.12067(10) -0.01587(10) 0.0422(6) Uani 1 1 d . . .
H4K H 0.4743 0.0961 -0.0420 0.051 Uiso 1 1 calc R . .
C5K C 0.41071(16) 0.11351(10) 0.02698(11) 0.0423(6) Uani 1 1 d . . .
H5K H 0.3828 0.0838 0.0303 0.051 Uiso 1 1 calc R . .
C6K C 0.39654(15) 0.14929(8) 0.06554(10) 0.0344(5) Uani 1 1 d . . .
H6K H 0.3593 0.1436 0.0950 0.041 Uiso 1 1 calc R . .
C1L C 0.50442(15) 0.26683(9) 0.11345(10) 0.0345(5) Uani 1 1 d . . .
C2L C 0.59147(16) 0.24725(11) 0.13560(11) 0.0482(7) Uani 1 1 d . . .
H2L H 0.5973 0.2143 0.1408 0.058 Uiso 1 1 calc R . .
C3L C 0.6697(2) 0.27575(15) 0.15008(13) 0.0721(11) Uani 1 1 d . . .
H3L H 0.7287 0.2621 0.1650 0.087 Uiso 1 1 calc R . .
C4L C 0.6628(2) 0.32321(16) 0.14312(14) 0.0802(12) Uani 1 1 d . . .
H4L H 0.7162 0.3424 0.1546 0.096 Uiso 1 1 calc R . .
C5L C 0.5779(2) 0.34330(12) 0.11936(14) 0.0685(10) Uani 1 1 d . . .
H5L H 0.5733 0.3762 0.1134 0.082 Uiso 1 1 calc R . .
C6L C 0.49881(19) 0.31493(10) 0.10418(11) 0.0458(6) Uani 1 1 d . . .
H6L H 0.4408 0.3287 0.0874 0.055 Uiso 1 1 calc R . .
O11 O 0.12441(9) 0.21163(5) 0.19100(6) 0.0260(3) Uani 1 1 d D . .
C11 C 0.04708(15) 0.21985(9) 0.22171(11) 0.0363(5) Uani 1 1 d D . .
H11A H 0.0675 0.2390 0.2573 0.044 Uiso 1 1 calc R . .
H11B H 0.0220 0.1898 0.2337 0.044 Uiso 1 1 calc R . .
C21 C -0.02727(15) 0.24574(8) 0.17887(11) 0.0374(5) Uani 1 1 d D . .
H21A H -0.0863 0.2277 0.1716 0.045 Uiso 1 1 calc R . .
H21B H -0.0399 0.2770 0.1945 0.045 Uiso 1 1 calc R . .
C31 C 0.01404(16) 0.25038(9) 0.12270(11) 0.0370(5) Uani 1 1 d D . .
H31A H -0.0343 0.2452 0.0875 0.044 Uiso 1 1 calc R . .
H31B H 0.0422 0.2817 0.1200 0.044 Uiso 1 1 calc R . .
C41 C 0.08768(15) 0.21253(8) 0.12864(9) 0.0303(5) Uani 1 1 d D . .
H41A H 0.0598 0.1819 0.1152 0.036 Uiso 1 1 calc R . .
H41B H 0.1373 0.2203 0.1056 0.036 Uiso 1 1 calc R . .
O12 O 0.17587(9) -0.00245(5) 0.31283(7) 0.0295(3) Uani 1 1 d D . .
C12 C 0.13850(16) -0.03805(8) 0.26926(11) 0.0385(6) Uani 1 1 d D . .
H12A H 0.1747 -0.0389 0.2365 0.046 Uiso 1 1 calc R . .
H12B H 0.0721 -0.0317 0.2530 0.046 Uiso 1 1 calc R . .
C22 C 0.1486(2) -0.08371(9) 0.30325(14) 0.0586(8) Uani 1 1 d D . .
H22A H 0.0965 -0.1053 0.2883 0.070 Uiso 1 1 calc R . .
H22B H 0.2085 -0.0992 0.2999 0.070 Uiso 1 1 calc R . .
C32 C 0.1461(2) -0.07022(9) 0.36528(13) 0.0515(7) Uani 1 1 d D . .
H32A H 0.1791 -0.0935 0.3932 0.062 Uiso 1 1 calc R . .
H32B H 0.0810 -0.0668 0.3724 0.062 Uiso 1 1 calc R . .
C42 C 0.19627(17) -0.02404(8) 0.37014(11) 0.0402(6) Uani 1 1 d D . .
H42A H 0.1740 -0.0040 0.4000 0.048 Uiso 1 1 calc R . .
H42B H 0.2645 -0.0288 0.3818 0.048 Uiso 1 1 calc R . .
O13 O 0.59382(10) 0.05950(5) 0.43900(7) 0.0369(4) Uani 1 1 d . . .
C13 C 0.68407(16) 0.08021(9) 0.46017(14) 0.0498(8) Uani 0.782(4) 1 d P A 1
H13A H 0.6880 0.0900 0.5017 0.060 Uiso 0.782(4) 1 calc PR A 1
H13B H 0.6934 0.1082 0.4364 0.060 Uiso 0.782(4) 1 calc PR A 1
C23 C 0.7558(2) 0.04516(14) 0.45522(15) 0.0530(10) Uani 0.782(4) 1 d P A 1
H23A H 0.8072 0.0470 0.4894 0.064 Uiso 0.782(4) 1 calc PR A 1
H23B H 0.7821 0.0500 0.4187 0.064 Uiso 0.782(4) 1 calc PR A 1
C33 C 0.7068(3) -0.00178(14) 0.45387(19) 0.0696(13) Uani 0.782(4) 1 d P A 1
H33A H 0.7347 -0.0215 0.4876 0.084 Uiso 0.782(4) 1 calc PR A 1
H33B H 0.7103 -0.0188 0.4168 0.084 Uiso 0.782(4) 1 calc PR A 1
C43 C 0.6037(2) 0.01134(9) 0.45792(13) 0.0538(8) Uani 0.782(4) 1 d P A 1
H43A H 0.5594 -0.0090 0.4319 0.065 Uiso 0.782(4) 1 calc PR A 1
H43B H 0.5920 0.0080 0.4988 0.065 Uiso 0.782(4) 1 calc PR A 1
C53 C 0.68407(16) 0.08021(9) 0.46017(14) 0.0498(8) Uani 0.22 1 d P A 2
H53A H 0.7233 0.0790 0.4290 0.060 Uiso 0.218(4) 1 calc PR A 2
H53B H 0.6762 0.1134 0.4706 0.060 Uiso 0.218(4) 1 calc PR A 2
C63 C 0.7216(6) 0.0590(3) 0.5027(4) 0.023(2) Uiso 0.218(4) 1 d P A 2
H63A H 0.7229 0.0779 0.5389 0.027 Uiso 0.218(4) 1 calc PR A 2
H63B H 0.7865 0.0506 0.4989 0.027 Uiso 0.218(4) 1 calc PR A 2
C73 C 0.6614(8) 0.0144(4) 0.5047(5) 0.039(3) Uiso 0.218(4) 1 d P A 2
H73A H 0.7021 -0.0137 0.5095 0.047 Uiso 0.218(4) 1 calc PR A 2
H73B H 0.6279 0.0160 0.5387 0.047 Uiso 0.218(4) 1 calc PR A 2
C83 C 0.6037(2) 0.01134(9) 0.45792(13) 0.0538(8) Uani 0.22 1 d P A 2
H83A H 0.5434 -0.0017 0.4651 0.065 Uiso 0.218(4) 1 calc PR A 2
H83B H 0.6281 -0.0084 0.4286 0.065 Uiso 0.218(4) 1 calc PR A 2
O14 O 0.54117(10) 0.26278(5) 0.31442(8) 0.0367(4) Uani 1 1 d . . .
C14 C 0.6407(3) 0.27125(19) 0.3161(3) 0.0401(13) Uani 0.538(6) 1 d P B 5
H14A H 0.6613 0.2592 0.2801 0.048 Uiso 0.538(6) 1 calc PR B 5
H14B H 0.6783 0.2562 0.3509 0.048 Uiso 0.538(6) 1 calc PR B 5
C24 C 0.6497(2) 0.32312(11) 0.31969(19) 0.0770(13) Uani 0.538(6) 1 d P B 5
H24A H 0.7024 0.3342 0.3011 0.092 Uiso 0.538(6) 1 calc PR B 5
H24B H 0.6590 0.3340 0.3611 0.092 Uiso 0.538(6) 1 calc PR B 5
C34 C 0.5578(2) 0.33964(12) 0.2863(2) 0.0801(13) Uani 0.538(6) 1 d P B 5
H34A H 0.5443 0.3721 0.2976 0.096 Uiso 0.538(6) 1 calc PR B 5
H34B H 0.5575 0.3386 0.2433 0.096 Uiso 0.538(6) 1 calc PR B 5
C44 C 0.4884(3) 0.30622(17) 0.3034(3) 0.0349(12) Uani 0.538(6) 1 d P B 5
H44A H 0.4656 0.3170 0.3393 0.042 Uiso 0.538(6) 1 calc PR B 5
H44B H 0.4344 0.3023 0.2713 0.042 Uiso 0.538(6) 1 calc PR B 5
C54 C 0.6232(4) 0.27286(19) 0.3490(3) 0.0364(15) Uani 0.462(6) 1 d P B 6
H54A H 0.6709 0.2485 0.3462 0.044 Uiso 0.462(6) 1 calc PR B 6
H54B H 0.6158 0.2767 0.3907 0.044 Uiso 0.462(6) 1 calc PR B 6
C64 C 0.6497(2) 0.32312(11) 0.31969(19) 0.0770(13) Uani 0.46 1 d P B 6
H64A H 0.6755 0.3459 0.3506 0.092 Uiso 0.462(6) 1 calc PR B 6
H64B H 0.6957 0.3183 0.2930 0.092 Uiso 0.462(6) 1 calc PR B 6
C74 C 0.5578(2) 0.33964(12) 0.2863(2) 0.0801(13) Uani 0.46 1 d P B 6
H74A H 0.5249 0.3596 0.3114 0.096 Uiso 0.462(6) 1 calc PR B 6
H74B H 0.5669 0.3578 0.2511 0.096 Uiso 0.462(6) 1 calc PR B 6
C84 C 0.5114(5) 0.3021(2) 0.2714(3) 0.0474(18) Uani 0.462(6) 1 d P B 6
H84A H 0.5212 0.2924 0.2316 0.057 Uiso 0.462(6) 1 calc PR B 6
H84B H 0.4439 0.3084 0.2696 0.057 Uiso 0.462(6) 1 calc PR B 6
O15 O 0.27622(12) 0.18658(7) 0.43452(7) 0.0450(4) Uani 1 1 d D C 3
C15 C 0.1762(8) 0.2041(5) 0.4232(6) 0.049(4) Uani 0.35 1 d PD C 3
H15A H 0.1460 0.1973 0.3823 0.059 Uiso 0.35 1 calc PR C 3
H15B H 0.1393 0.1893 0.4506 0.059 Uiso 0.35 1 calc PR C 3
C25 C 0.1840(10) 0.2548(5) 0.4333(9) 0.156(8) Uani 0.35 1 d PD C 3
H25A H 0.1330 0.2656 0.4536 0.187 Uiso 0.35 1 calc PR C 3
H25B H 0.1786 0.2714 0.3952 0.187 Uiso 0.35 1 calc PR C 3
C35 C 0.2749(9) 0.2649(3) 0.4696(8) 0.096(4) Uani 0.35 1 d PD C 3
H35A H 0.2673 0.2748 0.5097 0.115 Uiso 0.35 1 calc PR C 3
H35B H 0.3083 0.2898 0.4516 0.115 Uiso 0.35 1 calc PR C 3
C45 C 0.3255(11) 0.2197(5) 0.4711(10) 0.086(9) Uani 0.35 1 d PD C 3
H45A H 0.3870 0.2250 0.4590 0.103 Uiso 0.35 1 calc PR C 3
H45B H 0.3370 0.2077 0.5120 0.103 Uiso 0.35 1 calc PR C 3
C55 C 0.1899(8) 0.1649(4) 0.4529(6) 0.063(3) Uiso 0.25 1 d PD C 4
H55A H 0.1439 0.1547 0.4185 0.075 Uiso 0.25 1 calc PR C 4
H55B H 0.2059 0.1382 0.4801 0.075 Uiso 0.25 1 calc PR C 4
C65 C 0.1555(8) 0.2064(5) 0.4832(6) 0.073(4) Uiso 0.25 1 d PD C 4
H65A H 0.1122 0.2255 0.4549 0.088 Uiso 0.25 1 calc PR C 4
H65B H 0.1224 0.1960 0.5152 0.088 Uiso 0.25 1 calc PR C 4
C75 C 0.2408(11) 0.2338(6) 0.5076(7) 0.068(5) Uiso 0.25 1 d PD C 4
H75A H 0.2714 0.2211 0.5460 0.081 Uiso 0.25 1 calc PR C 4
H75B H 0.2257 0.2672 0.5124 0.081 Uiso 0.25 1 calc PR C 4
C85 C 0.3009(11) 0.2275(5) 0.4617(7) 0.063(6) Uiso 0.25 1 d PD C 4
H85A H 0.2911 0.2537 0.4331 0.076 Uiso 0.25 1 calc PR C 4
H85B H 0.3678 0.2269 0.4800 0.076 Uiso 0.25 1 calc PR C 4
C18 C 0.3403(8) 0.2249(5) 0.4654(6) 0.045(3) Uani 0.40 1 d PD C 9
H18A H 0.4001 0.2116 0.4859 0.054 Uiso 0.40 1 calc PR C 9
H18B H 0.3536 0.2491 0.4372 0.054 Uiso 0.40 1 calc PR C 9
C28 C 0.2838(5) 0.2448(4) 0.5086(3) 0.0508(19) Uani 0.40 1 d PD C 9
H28A H 0.2981 0.2784 0.5160 0.061 Uiso 0.40 1 calc PR C 9
H28B H 0.2962 0.2276 0.5464 0.061 Uiso 0.40 1 calc PR C 9
C38 C 0.1823(5) 0.2381(3) 0.4784(3) 0.0450(16) Uani 0.40 1 d PD C 9
H38A H 0.1469 0.2190 0.5030 0.054 Uiso 0.40 1 calc PR C 9
H38B H 0.1505 0.2686 0.4699 0.054 Uiso 0.40 1 calc PR C 9
C48 C 0.1922(9) 0.2130(6) 0.4229(7) 0.068(5) Uani 0.40 1 d PD C 9
H48A H 0.1380 0.1920 0.4108 0.082 Uiso 0.40 1 calc PR C 9
H48B H 0.1950 0.2357 0.3909 0.082 Uiso 0.40 1 calc PR C 9
O16 O 0.6116(6) 0.4090(3) -0.0240(3) 0.133(3) Uani 0.50 1 d PD D 7
C16 C 0.5767(9) 0.4506(4) 0.0029(7) 0.173(8) Uani 0.50 1 d PD D 7
H16A H 0.6261 0.4644 0.0330 0.207 Uiso 0.50 1 calc PR D 7
H16B H 0.5549 0.4747 -0.0273 0.207 Uiso 0.50 1 calc PR D 7
C26 C 0.4985(6) 0.4330(2) 0.0300(3) 0.069(2) Uani 0.50 1 d PD D 7
H26A H 0.5194 0.4141 0.0658 0.083 Uiso 0.50 1 calc PR D 7
H26B H 0.4555 0.4581 0.0383 0.083 Uiso 0.50 1 calc PR D 7
C36 C 0.4613(7) 0.4056(4) -0.0189(4) 0.144(5) Uani 0.50 1 d PD D 7
H36A H 0.4296 0.4255 -0.0514 0.172 Uiso 0.50 1 calc PR D 7
H36B H 0.4159 0.3826 -0.0084 0.172 Uiso 0.50 1 calc PR D 7
C46 C 0.5450(8) 0.3814(4) -0.0359(4) 0.123(5) Uani 0.50 1 d PD D 7
H46A H 0.5582 0.3519 -0.0136 0.147 Uiso 0.50 1 calc PR D 7
H46B H 0.5335 0.3740 -0.0785 0.147 Uiso 0.50 1 calc PR D 7
O17 O 0.5505(7) 0.4366(3) 0.0113(5) 0.050 Uiso 0.25 1 d PD E -8
C17 C 0.5156(11) 0.4791(5) -0.0242(6) 0.050 Uiso 0.25 1 d PD E -8
H17A H 0.5646 0.4917 -0.0450 0.060 Uiso 0.25 1 calc PR E -8
H17B H 0.4597 0.4713 -0.0536 0.060 Uiso 0.25 1 calc PR E -8
C27 C 0.4918(10) 0.5136(5) 0.0190(6) 0.050 Uiso 0.25 1 d PD E -8
H27A H 0.4399 0.5034 0.0389 0.060 Uiso 0.25 1 calc PR E -8
H27B H 0.4802 0.5455 0.0026 0.060 Uiso 0.25 1 calc PR E -8
C37 C 0.5886(7) 0.5077(3) 0.0569(5) 0.050 Uiso 0.25 1 d PD E -8
H37A H 0.6327 0.5311 0.0455 0.060 Uiso 0.25 1 calc PR E -8
H37B H 0.5848 0.5122 0.0990 0.060 Uiso 0.25 1 calc PR E -8
C47 C 0.6210(7) 0.4594(4) 0.0466(5) 0.050 Uiso 0.25 1 d PD E -8
H47A H 0.6771 0.4607 0.0274 0.060 Uiso 0.25 1 calc PR E -8
H47B H 0.6376 0.4427 0.0845 0.060 Uiso 0.25 1 calc PR E -8

loop_
_atom_site_aniso_label
_atom_site_aniso_U_11
_atom_site_aniso_U_22
_atom_site_aniso_U_33
_atom_site_aniso_U_23
_atom_site_aniso_U_13
_atom_site_aniso_U_12
Mn1 0.01892(13) 0.01867(15) 0.02303(15) -0.00370(11) 0.00451(11) -0.00275(11)
Mn2 0.01826(13) 0.01820(15) 0.02698(16) -0.00346(12) 0.00458(11) 0.00021(11)
Mn3 0.01884(13) 0.02422(16) 0.03253(18) -0.00774(13) 0.00766(12) -0.00072(11)
Mn4 0.01758(13) 0.02538(17) 0.02784(17) -0.00191(12) 0.00395(11) -0.00205(11)
Li 0.037(2) 0.033(2) 0.035(2) -0.0027(16) 0.0083(16) 0.0001(16)
Cl1 0.0196(2) 0.0221(2) 0.0282(2) -0.00479(18) 0.00629(17) -0.00187(17)
Cl2 0.0222(2) 0.0219(2) 0.0307(3) -0.00175(19) 0.00984(18) 0.00095(18)
Cl3 0.0219(2) 0.0288(3) 0.0284(3) -0.0043(2) 0.00745(18) -0.00032(18)
Cl4 0.0218(2) 0.0189(2) 0.0267(2) -0.00470(18) 0.00256(17) 0.00009(17)
Cl5 0.0234(2) 0.0257(3) 0.0251(2) -0.00639(19) 0.00217(18) 0.00146(18)
O1A 0.0279(7) 0.0220(7) 0.0283(8) -0.0062(6) 0.0032(6) -0.0047(6)
O2A 0.0240(7) 0.0240(8) 0.0282(8) -0.0046(6) 0.0032(6) -0.0023(6)
C1 0.0153(8) 0.0247(11) 0.0297(11) -0.0066(8) 0.0067(7) -0.0018(7)
C2 0.0187(8) 0.0210(10) 0.0264(10) -0.0070(8) 0.0050(7) -0.0021(7)
C1A 0.0174(8) 0.0252(11) 0.0266(10) -0.0045(8) 0.0022(7) -0.0021(7)
C2A 0.0235(9) 0.0247(11) 0.0341(12) -0.0072(9) 0.0065(8) -0.0012(8)
C3A 0.0221(9) 0.0367(13) 0.0356(12) -0.0024(10) 0.0078(9) -0.0002(9)
C4A 0.0249(10) 0.0351(12) 0.0374(13) -0.0008(10) 0.0052(9) -0.0110(9)
C5A 0.0315(11) 0.0269(12) 0.0394(13) -0.0070(9) 0.0033(9) -0.0092(9)
C6A 0.0240(9) 0.0256(11) 0.0304(11) -0.0070(8) 0.0049(8) -0.0043(8)
C1B 0.0211(9) 0.0188(10) 0.0289(11) -0.0049(8) 0.0071(8) -0.0018(7)
C2B 0.0256(10) 0.0309(12) 0.0273(11) -0.0055(9) 0.0032(8) 0.0022(8)
C3B 0.0241(10) 0.0408(13) 0.0366(13) -0.0041(10) 0.0038(9) 0.0091(9)
C4B 0.0295(10) 0.0329(12) 0.0379(13) -0.0062(10) 0.0119(9) 0.0067(9)
C5B 0.0311(10) 0.0344(12) 0.0275(11) -0.0098(9) 0.0049(9) 0.0017(9)
C6B 0.0224(9) 0.0303(11) 0.0309(11) -0.0078(9) 0.0043(8) -0.0004(8)
C1C 0.0237(9) 0.0225(10) 0.0236(10) -0.0084(8) 0.0049(8) -0.0003(8)
C2C 0.0246(9) 0.0267(11) 0.0274(11) -0.0082(8) 0.0052(8) 0.0011(8)
C3C 0.0286(10) 0.0376(13) 0.0303(12) -0.0084(9) 0.0015(9) 0.0079(9)
C4C 0.0458(13) 0.0281(12) 0.0276(11) -0.0029(9) 0.0017(10) 0.0091(10)
C5C 0.0422(12) 0.0263(11) 0.0328(12) -0.0031(9) 0.0046(10) -0.0061(10)
C6C 0.0282(10) 0.0286(11) 0.0294(11) -0.0060(9) 0.0031(8) -0.0031(8)
O1B 0.0206(6) 0.0204(7) 0.0372(8) -0.0031(6) 0.0055(6) 0.0026(5)
O2B 0.0236(7) 0.0239(8) 0.0354(8) -0.0072(6) 0.0051(6) 0.0009(6)
C3 0.0235(9) 0.0193(10) 0.0260(10) -0.0010(8) 0.0077(8) 0.0020(7)
C4 0.0236(9) 0.0192(10) 0.0266(10) -0.0015(8) 0.0057(8) 0.0040(7)
C1D 0.0324(10) 0.0247(11) 0.0252(11) -0.0026(8) 0.0055(8) 0.0061(8)
C2D 0.0312(10) 0.0247(11) 0.0321(12) -0.0040(9) 0.0093(9) 0.0003(8)
C3D 0.0501(14) 0.0298(12) 0.0293(12) -0.0020(9) 0.0145(10) -0.0010(10)
C4D 0.0693(19) 0.070(2) 0.0277(13) 0.0083(13) 0.0081(13) 0.0274(16)
C5D 0.0610(18) 0.116(3) 0.0353(15) 0.0113(16) 0.0103(13) 0.0543(19)
C6D 0.0428(14) 0.080(2) 0.0270(13) 0.0048(12) 0.0095(10) 0.0321(14)
C1E 0.0256(9) 0.0207(10) 0.0304(11) -0.0048(8) 0.0068(8) 0.0030(8)
C2E 0.0328(11) 0.0209(11) 0.0355(12) -0.0022(9) 0.0019(9) 0.0025(8)
C3E 0.0370(12) 0.0292(12) 0.0407(13) -0.0060(10) -0.0043(10) 0.0020(9)
C4E 0.0416(13) 0.0286(12) 0.0481(15) -0.0085(11) 0.0026(11) -0.0072(10)
C5E 0.0500(14) 0.0219(12) 0.0451(14) -0.0022(10) 0.0077(11) -0.0042(10)
C6E 0.0413(12) 0.0223(11) 0.0339(12) -0.0012(9) 0.0046(10) 0.0027(9)
C1F 0.0209(9) 0.0297(11) 0.0216(10) -0.0026(8) 0.0012(7) 0.0051(8)
C2F 0.0369(11) 0.0341(13) 0.0274(11) 0.0002(9) 0.0054(9) 0.0137(10)
C3F 0.0353(12) 0.0488(15) 0.0294(12) -0.0074(11) 0.0039(9) 0.0155(11)
C4F 0.0248(10) 0.0625(17) 0.0267(12) -0.0080(11) 0.0049(9) -0.0001(10)
C5F 0.0323(11) 0.0449(14) 0.0318(12) -0.0026(10) 0.0068(9) -0.0101(10)
C6F 0.0262(10) 0.0329(12) 0.0290(11) -0.0054(9) 0.0047(8) -0.0003(9)
O1C 0.0189(6) 0.0364(9) 0.0331(8) -0.0049(7) 0.0063(6) -0.0009(6)
O2C 0.0228(7) 0.0306(8) 0.0447(9) -0.0072(7) 0.0146(6) -0.0022(6)
C5 0.0179(9) 0.0344(12) 0.0295(11) -0.0119(9) 0.0036(8) -0.0023(8)
C6 0.0177(8) 0.0322(11) 0.0279(11) -0.0093(9) 0.0059(8) -0.0029(8)
C1G 0.0244(9) 0.0255(11) 0.0285(11) -0.0077(8) 0.0062(8) 0.0010(8)
C2G 0.0265(10) 0.0329(12) 0.0350(12) -0.0106(9) 0.0085(9) 0.0003(9)
C3G 0.0368(12) 0.0370(13) 0.0399(13) -0.0080(10) 0.0161(10) 0.0014(10)
C4G 0.0469(13) 0.0323(13) 0.0297(12) -0.0101(10) 0.0087(10) 0.0059(10)
C5G 0.0343(11) 0.0393(14) 0.0332(12) -0.0077(10) 0.0003(9) 0.0011(10)
C6G 0.0245(10) 0.0392(13) 0.0326(12) -0.0092(10) 0.0054(9) -0.0031(9)
C1H 0.0196(9) 0.0456(14) 0.0380(13) -0.0195(11) 0.0116(9) -0.0086(9)
C2H 0.0357(13) 0.072(2) 0.0374(14) -0.0193(13) 0.0081(11) -0.0145(12)
C3H 0.0444(15) 0.089(3) 0.0462(17) -0.0353(16) 0.0123(13) -0.0207(16)
C4H 0.0404(14) 0.085(2) 0.070(2) -0.0548(19) 0.0236(14) -0.0258(15)
C5H 0.0487(15) 0.0520(18) 0.070(2) -0.0295(15) 0.0280(14) -0.0207(13)
C6H 0.0341(12) 0.0447(15) 0.0462(14) -0.0211(12) 0.0158(10) -0.0110(10)
C1I 0.0203(9) 0.0451(14) 0.0258(11) -0.0032(9) 0.0069(8) 0.0045(9)
C2I 0.0223(10) 0.0405(13) 0.0398(13) -0.0021(10) 0.0114(9) 0.0043(9)
C3I 0.0371(13) 0.0463(16) 0.0633(18) 0.0087(13) 0.0226(12) 0.0117(11)
C4I 0.0416(14) 0.062(2) 0.077(2) 0.0279(16) 0.0231(14) 0.0228(14)
C5I 0.0229(11) 0.081(2) 0.0653(19) 0.0168(16) 0.0069(12) 0.0179(13)
C6I 0.0222(10) 0.0616(17) 0.0390(14) 0.0016(12) 0.0064(9) 0.0007(10)
O1D 0.0227(7) 0.0285(8) 0.0282(8) -0.0004(6) 0.0068(6) -0.0047(6)
O2D 0.0220(7) 0.0403(9) 0.0317(8) 0.0066(7) 0.0051(6) -0.0041(6)
C7 0.0244(9) 0.0223(10) 0.0294(11) -0.0013(8) 0.0075(8) 0.0002(8)
C8 0.0226(9) 0.0304(11) 0.0293(11) 0.0017(9) 0.0064(8) -0.0042(8)
C1J 0.0270(10) 0.0227(10) 0.0317(11) 0.0037(8) 0.0079(8) -0.0057(8)
C2J 0.0361(11) 0.0271(11) 0.0325(12) 0.0008(9) 0.0062(9) -0.0045(9)
C3J 0.0395(12) 0.0247(11) 0.0406(13) -0.0003(10) 0.0115(10) -0.0005(9)
C4J 0.0358(12) 0.0290(12) 0.0435(14) 0.0061(10) 0.0055(10) 0.0029(9)
C5J 0.0406(12) 0.0405(14) 0.0317(12) 0.0041(10) 0.0016(10) 0.0039(10)
C6J 0.0348(11) 0.0323(12) 0.0305(12) 0.0032(9) 0.0070(9) 0.0019(9)
C1K 0.0236(9) 0.0395(13) 0.0257(11) 0.0001(9) 0.0030(8) 0.0043(9)
C2K 0.0389(12) 0.0469(15) 0.0370(13) 0.0083(11) 0.0144(10) 0.0088(11)
C3K 0.0434(14) 0.0667(19) 0.0275(12) 0.0064(12) 0.0139(10) 0.0208(13)
C4K 0.0343(12) 0.0580(17) 0.0312(13) -0.0126(11) -0.0029(10) 0.0143(11)
C5K 0.0318(12) 0.0491(16) 0.0446(15) -0.0171(12) 0.0027(10) -0.0032(10)
C6K 0.0253(10) 0.0433(14) 0.0348(12) -0.0082(10) 0.0056(9) -0.0034(9)
C1L 0.0316(11) 0.0466(15) 0.0264(11) 0.0026(10) 0.0075(9) -0.0144(10)
C2L 0.0289(11) 0.076(2) 0.0411(14) 0.0166(13) 0.0084(10) -0.0144(12)
C3L 0.0377(14) 0.124(3) 0.0521(18) 0.0310(19) 0.0001(13) -0.0349(18)
C4L 0.059(2) 0.122(3) 0.056(2) 0.018(2) -0.0020(16) -0.059(2)
C5L 0.083(2) 0.067(2) 0.0539(18) 0.0067(16) 0.0073(17) -0.0459(18)
C6L 0.0506(15) 0.0478(16) 0.0397(14) 0.0010(12) 0.0093(12) -0.0238(12)
O11 0.0222(6) 0.0295(8) 0.0264(7) -0.0039(6) 0.0042(6) 0.0022(6)
C11 0.0247(10) 0.0445(14) 0.0416(13) 0.0026(11) 0.0106(9) 0.0040(9)
C21 0.0257(10) 0.0331(13) 0.0546(15) 0.0067(11) 0.0100(10) 0.0053(9)
C31 0.0325(11) 0.0360(13) 0.0408(13) 0.0031(10) 0.0007(10) 0.0063(10)
C41 0.0312(10) 0.0310(12) 0.0267(11) -0.0038(9) -0.0010(9) 0.0006(9)
O12 0.0256(7) 0.0216(8) 0.0428(9) -0.0020(6) 0.0102(6) -0.0027(6)
C12 0.0314(11) 0.0296(12) 0.0548(15) -0.0113(11) 0.0079(11) -0.0101(9)
C22 0.075(2) 0.0246(14) 0.082(2) -0.0067(14) 0.0281(17) -0.0077(13)
C32 0.0509(15) 0.0320(14) 0.071(2) 0.0093(13) 0.0078(14) -0.0076(12)
C42 0.0428(13) 0.0312(13) 0.0486(15) 0.0078(11) 0.0134(11) -0.0018(10)
O13 0.0298(8) 0.0306(9) 0.0473(10) -0.0066(7) -0.0019(7) -0.0008(6)
C13 0.0299(12) 0.0372(15) 0.074(2) 0.0018(13) -0.0142(12) 0.0003(10)
C23 0.0439(18) 0.074(3) 0.0384(19) 0.0041(17) -0.0012(15) 0.0283(18)
C33 0.102(3) 0.050(2) 0.057(3) 0.0054(19) 0.012(2) 0.040(2)
C43 0.078(2) 0.0339(15) 0.0474(16) 0.0007(12) 0.0031(14) -0.0145(14)
C53 0.0299(12) 0.0372(15) 0.074(2) 0.0018(13) -0.0142(12) 0.0003(10)
C83 0.078(2) 0.0339(15) 0.0474(16) 0.0007(12) 0.0031(14) -0.0145(14)
O14 0.0269(7) 0.0275(8) 0.0551(10) 0.0020(7) 0.0050(7) -0.0062(6)
C14 0.022(2) 0.051(3) 0.047(3) 0.001(3) 0.007(2) -0.0115(19)
C24 0.0445(17) 0.0475(19) 0.138(4) -0.021(2) 0.0136(19) -0.0273(14)
C34 0.064(2) 0.045(2) 0.133(4) 0.022(2) 0.023(2) -0.0068(16)
C44 0.035(2) 0.036(3) 0.034(3) -0.004(2) 0.007(2) -0.0073(19)
C54 0.033(3) 0.031(3) 0.042(4) -0.012(3) -0.003(3) -0.006(2)
C64 0.0445(17) 0.0475(19) 0.138(4) -0.021(2) 0.0136(19) -0.0273(14)
C74 0.064(2) 0.045(2) 0.133(4) 0.022(2) 0.023(2) -0.0068(16)
C84 0.060(4) 0.022(3) 0.054(4) 0.005(3) -0.007(3) -0.004(3)
O15 0.0495(10) 0.0545(12) 0.0317(9) -0.0039(8) 0.0088(8) 0.0133(9)
C15 0.027(5) 0.080(10) 0.040(6) -0.023(6) 0.005(4) 0.019(7)
C25 0.133(14) 0.151(16) 0.20(2) 0.053(14) 0.080(14) 0.114(13)
C35 0.116(11) 0.028(5) 0.156(14) -0.014(7) 0.058(10) 0.016(6)
C45 0.082(12) 0.055(10) 0.106(16) -0.040(10) -0.026(11) 0.050(9)
C18 0.046(6) 0.057(8) 0.033(5) -0.031(5) 0.004(4) 0.009(5)
C28 0.051(5) 0.059(6) 0.046(4) -0.025(4) 0.017(4) 0.010(4)
C38 0.042(4) 0.041(4) 0.060(5) -0.012(3) 0.030(3) 0.004(3)
C48 0.040(6) 0.084(9) 0.087(10) -0.030(7) 0.032(6) -0.020(6)
O16 0.186(9) 0.114(7) 0.092(5) -0.005(4) 0.006(5) 0.058(6)
C16 0.209(17) 0.111(11) 0.198(16) -0.039(10) 0.031(13) -0.078(11)
C26 0.113(6) 0.044(4) 0.051(4) 0.004(3) 0.012(4) 0.016(4)
C36 0.207(13) 0.123(9) 0.095(7) -0.008(6) 0.009(8) 0.086(9)
C46 0.161(11) 0.145(11) 0.063(6) -0.001(6) 0.021(7) 0.091(9)

loop_
_atom_type_symbol
_atom_type_description
_atom_type_scat_dispersion_real
_atom_type_scat_dispersion_imag
_atom_type_scat_source
C C 0.0033 0.0016 'International Tables Vol C Tables 4.2.6.8 and 6.1.1.4'
H H 0.0000 0.0000 'International Tables Vol C Tables 4.2.6.8 and 6.1.1.4'
O O 0.0106 0.0060 'International Tables Vol C Tables 4.2.6.8 and 6.1.1.4'
Mn Mn 0.3368 0.7283 'International Tables Vol C Tables 4.2.6.8 and 6.1.1.4'
Cl Cl 0.1484 0.1585 'International Tables Vol C Tables 4.2.6.8 and 6.1.1.4'
Li Li -0.0003 0.0001 'International Tables Vol C Tables 4.2.6.8 and 6.1.1.4'

loop_
_geom_angle_atom_site_label_1
_geom_angle_atom_site_label_2
_geom_angle_atom_site_label_3
_geom_angle
_geom_angle_site_symmetry_1
_geom_angle_site_symmetry_3
O1D Mn1 O1A 88.63(6) . .
O1D Mn1 O11 89.86(6) . .
O1A Mn1 O11 89.45(6) . .
O1D Mn1 Cl4 91.90(4) . .
O1A Mn1 Cl4 174.71(4) . .
O11 Mn1 Cl4 95.81(5) . .
O1D Mn1 Cl2 174.34(4) . .
O1A Mn1 Cl2 92.30(5) . .
O11 Mn1 Cl2 95.74(5) . .
Cl4 Mn1 Cl2 86.67(3) . .
O1D Mn1 Cl1 88.48(5) . .
O1A Mn1 Cl1 89.24(5) . .
O11 Mn1 Cl1 177.91(4) . .
Cl4 Mn1 Cl1 85.52(3) . .
Cl2 Mn1 Cl1 85.95(3) . .
O2A Mn2 O1B 91.37(6) . .
O2A Mn2 O12 91.95(6) . .
O1B Mn2 O12 84.58(6) . .
O2A Mn2 Cl2 91.35(4) . .
O1B Mn2 Cl2 174.97(4) . .
O12 Mn2 Cl2 99.56(5) . .
O2A Mn2 Cl3 173.86(4) . .
O1B Mn2 Cl3 91.51(4) . .
O12 Mn2 Cl3 93.72(5) . .
Cl2 Mn2 Cl3 85.38(2) . .
O2A Mn2 Cl1 90.23(5) . .
O1B Mn2 Cl1 88.34(5) . .
O12 Mn2 Cl1 172.64(4) . .
Cl2 Mn2 Cl1 87.41(3) . .
Cl3 Mn2 Cl1 84.43(3) . .
O2C Mn3 O2B 92.40(6) . .
O2C Mn3 O13 86.83(7) . .
O2B Mn3 O13 93.97(6) . .
O2C Mn3 Cl3 174.67(5) . .
O2B Mn3 Cl3 92.30(4) . .
O13 Mn3 Cl3 95.35(5) . .
O2C Mn3 Cl5 90.30(5) . .
O2B Mn3 Cl5 175.93(4) . .
O13 Mn3 Cl5 89.22(5) . .
Cl3 Mn3 Cl5 84.88(2) . .
O2C Mn3 Cl1 91.70(5) . .
O2B Mn3 Cl1 90.58(4) . .
O13 Mn3 Cl1 175.27(4) . .
Cl3 Mn3 Cl1 85.74(3) . .
Cl5 Mn3 Cl1 86.29(2) . .
O2D Mn4 O1C 90.25(6) . .
O2D Mn4 O14 88.24(7) . .
O1C Mn4 O14 92.44(6) . .
O2D Mn4 Cl5 174.29(4) . .
O1C Mn4 Cl5 92.58(5) . .
O14 Mn4 Cl5 96.59(5) . .
O2D Mn4 Cl4 91.38(5) . .
O1C Mn4 Cl4 176.83(5) . .
O14 Mn4 Cl4 90.32(5) . .
Cl5 Mn4 Cl4 85.56(3) . .
O2D Mn4 Cl1 88.28(5) . .
O1C Mn4 Cl1 91.75(5) . .
O14 Mn4 Cl1 174.56(4) . .
Cl5 Mn4 Cl1 86.68(3) . .
Cl4 Mn4 Cl1 85.59(2) . .
O15 Li Cl4 97.59(17) . .
O15 Li Cl3 115.49(19) . .
Cl4 Li Cl3 146.90(17) . .
O15 Li Cl5 103.45(17) . .
Cl4 Li Cl5 85.81(12) . .
Cl3 Li Cl5 85.51(12) . .
O15 Li Cl2 107.95(17) . .
Cl4 Li Cl2 85.73(12) . .
Cl3 Li Cl2 85.09(12) . .
Cl5 Li Cl2 148.28(17) . .
Mn3 Cl1 Mn4 82.73(2) . .
Mn3 Cl1 Mn2 84.15(3) . .
Mn4 Cl1 Mn2 138.97(2) . .
Mn3 Cl1 Mn1 138.61(3) . .
Mn4 Cl1 Mn1 82.90(3) . .
Mn2 Cl1 Mn1 81.78(3) . .
Mn2 Cl2 Mn1 90.10(3) . .
Mn2 Cl2 Li 86.58(9) . .
Mn1 Cl2 Li 85.28(9) . .
Li Cl3 Mn3 87.50(9) . .
Li Cl3 Mn2 87.11(9) . .
Mn3 Cl3 Mn2 90.60(3) . .
Mn1 Cl4 Li 87.42(9) . .
Mn1 Cl4 Mn4 91.53(3) . .
Li Cl4 Mn4 86.22(9) . .
Mn4 Cl5 Li 86.80(9) . .
Mn4 Cl5 Mn3 88.96(2) . .
Li Cl5 Mn3 86.33(9) . .
C1 O1A Mn1 135.87(13) . .
C1 O2A Mn2 136.74(13) . .
O1A C1 O2A 125.72(18) . .
O1A C1 C2 118.39(18) . .
O2A C1 C2 115.89(17) . .
C1A C2 C1C 111.83(15) . .
C1A C2 C1B 112.35(16) . .
C1C C2 C1B 108.06(16) . .
C1A C2 C1 105.13(16) . .
C1C C2 C1 110.75(16) . .
C1B C2 C1 108.69(15) . .
C6A C1A C2A 118.11(18) . .
C6A C1A C2 123.65(18) . .
C2A C1A C2 118.25(18) . .
C3A C2A C1A 121.4(2) . .
C3A C2A H2A 119.3 . .
C1A C2A H2A 119.3 . .
C2A C3A C4A 119.8(2) . .
C2A C3A H3A 120.1 . .
C4A C3A H3A 120.1 . .
C5A C4A C3A 119.4(2) . .
C5A C4A H4A 120.3 . .
C3A C4A H4A 120.3 . .
C4A C5A C6A 120.8(2) . .
C4A C5A H5A 119.6 . .
C6A C5A H5A 119.6 . .
C1A C6A C5A 120.4(2) . .
C1A C6A H6A 119.8 . .
C5A C6A H6A 119.8 . .
C2B C1B C6B 117.62(18) . .
C2B C1B C2 123.72(18) . .
C6B C1B C2 118.66(16) . .
C1B C2B C3B 121.05(19) . .
C1B C2B H2B 119.5 . .
C3B C2B H2B 119.5 . .
C4B C3B C2B 120.45(19) . .
C4B C3B H3B 119.8 . .
C2B C3B H3B 119.8 . .
C5B C4B C3B 119.3(2) . .
C5B C4B H4B 120.3 . .
C3B C4B H4B 120.3 . .
C4B C5B C6B 120.2(2) . .
C4B C5B H5B 119.9 . .
C6B C5B H5B 119.9 . .
C5B C6B C1B 121.40(18) . .
C5B C6B H6B 119.3 . .
C1B C6B H6B 119.3 . .
C2C C1C C6C 117.99(19) . .
C2C C1C C2 123.38(19) . .
C6C C1C C2 118.62(17) . .
C1C C2C C3C 120.5(2) . .
C1C C2C H2C 119.8 . .
C3C C2C H2C 119.8 . .
C4C C3C C2C 120.7(2) . .
C4C C3C H3C 119.6 . .
C2C C3C H3C 119.6 . .
C3C C4C C5C 119.2(2) . .
C3C C4C H4C 120.4 . .
C5C C4C H4C 120.4 . .
C6C C5C C4C 120.1(2) . .
C6C C5C H5C 119.9 . .
C4C C5C H5C 119.9 . .
C5C C6C C1C 121.4(2) . .
C5C C6C H6C 119.3 . .
C1C C6C H6C 119.3 . .
C3 O1B Mn2 137.41(13) . .
C3 O2B Mn3 135.11(13) . .
O1B C3 O2B 126.10(18) . .
O1B C3 C4 118.39(17) . .
O2B C3 C4 115.51(16) . .
C1F C4 C1D 114.36(16) . .
C1F C4 C1E 105.61(16) . .
C1D C4 C1E 111.26(17) . .
C1F C4 C3 109.38(16) . .
C1D C4 C3 103.90(16) . .
C1E C4 C3 112.51(15) . .
C6D C1D C2D 117.6(2) . .
C6D C1D C4 124.4(2) . .
C2D C1D C4 117.91(18) . .
C3D C2D C1D 121.5(2) . .
C3D C2D H2D 119.3 . .
C1D C2D H2D 119.3 . .
C4D C3D C2D 120.1(2) . .
C4D C3D H3D 119.9 . .
C2D C3D H3D 119.9 . .
C3D C4D C5D 119.5(2) . .
C3D C4D H4D 120.2 . .
C5D C4D H4D 120.2 . .
C4D C5D C6D 120.9(3) . .
C4D C5D H5D 119.6 . .
C6D C5D H5D 119.6 . .
C1D C6D C5D 120.4(2) . .
C1D C6D H6D 119.8 . .
C5D C6D H6D 119.8 . .
C6E C1E C2E 117.80(19) . .
C6E C1E C4 122.66(18) . .
C2E C1E C4 119.26(19) . .
C3E C2E C1E 120.9(2) . .
C3E C2E H2E 119.5 . .
C1E C2E H2E 119.5 . .
C4E C3E C2E 120.3(2) . .
C4E C3E H3E 119.9 . .
C2E C3E H3E 119.9 . .
C5E C4E C3E 119.5(2) . .
C5E C4E H4E 120.3 . .
C3E C4E H4E 120.3 . .
C4E C5E C6E 120.3(2) . .
C4E C5E H5E 119.9 . .
C6E C5E H5E 119.9 . .
C5E C6E C1E 121.3(2) . .
C5E C6E H6E 119.3 . .
C1E C6E H6E 119.3 . .
C6F C1F C2F 117.7(2) . .
C6F C1F C4 123.33(18) . .
C2F C1F C4 118.73(19) . .
C3F C2F C1F 121.1(2) . .
C3F C2F H2F 119.5 . .
C1F C2F H2F 119.5 . .
C2F C3F C4F 120.5(2) . .
C2F C3F H3F 119.8 . .
C4F C3F H3F 119.8 . .
C5F C4F C3F 119.2(2) . .
C5F C4F H4F 120.4 . .
C3F C4F H4F 120.4 . .
C4F C5F C6F 120.7(2) . .
C4F C5F H5F 119.7 . .
C6F C5F H5F 119.7 . .
C1F C6F C5F 120.9(2) . .
C1F C6F H6F 119.6 . .
C5F C6F H6F 119.6 . .
C5 O1C Mn4 134.29(14) . .
C5 O2C Mn3 136.61(14) . .
O2C C5 O1C 126.11(19) . .
O2C C5 C6 119.25(19) . .
O1C C5 C6 114.64(19) . .
C1G C6 C1H 113.21(18) . .
C1G C6 C1I 105.14(16) . .
C1H C6 C1I 111.91(17) . .
C1G C6 C5 109.24(16) . .
C1H C6 C5 103.09(16) . .
C1I C6 C5 114.47(18) . .
C2G C1G C6G 117.7(2) . .
C2G C1G C6 119.72(17) . .
C6G C1G C6 122.34(19) . .
C3G C2G C1G 121.8(2) . .
C3G C2G H2G 119.1 . .
C1G C2G H2G 119.1 . .
C2G C3G C4G 119.5(2) . .
C2G C3G H3G 120.2 . .
C4G C3G H3G 120.2 . .
C5G C4G C3G 119.6(2) . .
C5G C4G H4G 120.2 . .
C3G C4G H4G 120.2 . .
C4G C5G C6G 120.7(2) . .
C4G C5G H5G 119.6 . .
C6G C5G H5G 119.6 . .
C5G C6G C1G 120.7(2) . .
C5G C6G H6G 119.7 . .
C1G C6G H6G 119.7 . .
C6H C1H C2H 117.7(2) . .
C6H C1H C6 122.6(2) . .
C2H C1H C6 119.5(2) . .
C3H C2H C1H 120.9(3) . .
C3H C2H H2H 119.6 . .
C1H C2H H2H 119.6 . .
C4H C3H C2H 120.5(3) . .
C4H C3H H3H 119.8 . .
C2H C3H H3H 119.8 . .
C3H C4H C5H 120.0(3) . .
C3H C4H H4H 120.0 . .
C5H C4H H4H 120.0 . .
C4H C5H C6H 119.7(3) . .
C4H C5H H5H 120.1 . .
C6H C5H H5H 120.1 . .
C1H C6H C5H 121.2(3) . .
C1H C6H H6H 119.4 . .
C5H C6H H6H 119.4 . .
C2I C1I C6I 117.3(2) . .
C2I C1I C6 120.92(17) . .
C6I C1I C6 121.3(2) . .
C3I C2I C1I 121.5(2) . .
C3I C2I H2I 119.3 . .
C1I C2I H2I 119.3 . .
C4I C3I C2I 120.2(3) . .
C4I C3I H3I 119.9 . .
C2I C3I H3I 119.9 . .
C3I C4I C5I 119.4(3) . .
C3I C4I H4I 120.3 . .
C5I C4I H4I 120.3 . .
C4I C5I C6I 120.6(2) . .
C4I C5I H5I 119.7 . .
C6I C5I H5I 119.7 . .
C5I C6I C1I 121.0(2) . .
C5I C6I H6I 119.5 . .
C1I C6I H6I 119.5 . .
C7 O1D Mn1 136.29(13) . .
C7 O2D Mn4 137.43(14) . .
O2D C7 O1D 125.9(2) . .
O2D C7 C8 118.14(17) . .
O1D C7 C8 115.92(17) . .
C1J C8 C1K 110.99(16) . .
C1J C8 C1L 111.92(18) . .
C1K C8 C1L 110.19(18) . .
C1J C8 C7 106.65(16) . .
C1K C8 C7 107.91(17) . .
C1L C8 C7 109.01(16) . .
C6J C1J C2J 118.0(2) . .
C6J C1J C8 123.0(2) . .
C2J C1J C8 118.95(19) . .
C3J C2J C1J 121.2(2) . .
C3J C2J H2J 119.4 . .
C1J C2J H2J 119.4 . .
C2J C3J C4J 120.3(2) . .
C2J C3J H3J 119.9 . .
C4J C3J H3J 119.9 . .
C5J C4J C3J 119.2(2) . .
C5J C4J H4J 120.4 . .
C3J C4J H4J 120.4 . .
C4J C5J C6J 120.7(2) . .
C4J C5J H5J 119.7 . .
C6J C5J H5J 119.7 . .
C1J C6J C5J 120.6(2) . .
C1J C6J H6J 119.7 . .
C5J C6J H6J 119.7 . .
C2K C1K C6K 117.5(2) . .
C2K C1K C8 120.0(2) . .
C6K C1K C8 122.4(2) . .
C3K C2K C1K 120.9(3) . .
C3K C2K H2K 119.5 . .
C1K C2K H2K 119.5 . .
C4K C3K C2K 121.1(2) . .
C4K C3K H3K 119.5 . .
C2K C3K H3K 119.5 . .
C3K C4K C5K 118.8(2) . .
C3K C4K H4K 120.6 . .
C5K C4K H4K 120.6 . .
C4K C5K C6K 120.9(3) . .
C4K C5K H5K 119.6 . .
C6K C5K H5K 119.6 . .
C5K C6K C1K 120.9(2) . .
C5K C6K H6K 119.5 . .
C1K C6K H6K 119.5 . .
C6L C1L C2L 118.5(2) . .
C6L C1L C8 122.4(2) . .
C2L C1L C8 119.1(2) . .
C3L C2L C1L 120.3(3) . .
C3L C2L H2L 119.8 . .
C1L C2L H2L 119.8 . .
C4L C3L C2L 120.7(3) . .
C4L C3L H3L 119.6 . .
C2L C3L H3L 119.6 . .
C3L C4L C5L 120.0(3) . .
C3L C4L H4L 120.0 . .
C5L C4L H4L 120.0 . .
C4L C5L C6L 119.7(3) . .
C4L C5L H5L 120.1 . .
C6L C5L H5L 120.1 . .
C1L C6L C5L 120.6(3) . .
C1L C6L H6L 119.7 . .
C5L C6L H6L 119.7 . .
C11 O11 C41 107.34(15) . .
C11 O11 Mn1 125.96(13) . .
C41 O11 Mn1 118.03(12) . .
O11 C11 C21 106.54(18) . .
O11 C11 H11A 110.4 . .
C21 C11 H11A 110.4 . .
O11 C11 H11B 110.4 . .
C21 C11 H11B 110.4 . .
H11A C11 H11B 108.6 . .
C31 C21 C11 104.84(17) . .
C31 C21 H21A 110.8 . .
C11 C21 H21A 110.8 . .
C31 C21 H21B 110.8 . .
C11 C21 H21B 110.8 . .
H21A C21 H21B 108.9 . .
C41 C31 C21 103.58(18) . .
C41 C31 H31A 111.0 . .
C21 C31 H31A 111.0 . .
C41 C31 H31B 111.0 . .
C21 C31 H31B 111.0 . .
H31A C31 H31B 109.0 . .
O11 C41 C31 103.84(17) . .
O11 C41 H41A 111.0 . .
C31 C41 H41A 111.0 . .
O11 C41 H41B 111.0 . .
C31 C41 H41B 111.0 . .
H41A C41 H41B 109.0 . .
C42 O12 C12 109.03(17) . .
C42 O12 Mn2 120.85(13) . .
C12 O12 Mn2 117.91(14) . .
O12 C12 C22 104.5(2) . .
O12 C12 H12A 110.9 . .
C22 C12 H12A 110.9 . .
O12 C12 H12B 110.9 . .
C22 C12 H12B 110.9 . .
H12A C12 H12B 108.9 . .
C32 C22 C12 105.0(2) . .
C32 C22 H22A 110.7 . .
C12 C22 H22A 110.7 . .
C32 C22 H22B 110.7 . .
C12 C22 H22B 110.7 . .
H22A C22 H22B 108.8 . .
C22 C32 C42 102.1(2) . .
C22 C32 H32A 111.4 . .
C42 C32 H32A 111.4 . .
C22 C32 H32B 111.4 . .
C42 C32 H32B 111.4 . .
H32A C32 H32B 109.2 . .
O12 C42 C32 106.6(2) . .
O12 C42 H42A 110.4 . .
C32 C42 H42A 110.4 . .
O12 C42 H42B 110.4 . .
C32 C42 H42B 110.4 . .
H42A C42 H42B 108.6 . .
C43 O13 C13 104.48(18) . .
C43 O13 Mn3 121.28(14) . .
C13 O13 Mn3 123.63(16) . .
O13 C13 C23 108.1(2) . .
O13 C13 H13A 110.1 . .
C23 C13 H13A 110.1 . .
O13 C13 H13B 110.1 . .
C23 C13 H13B 110.1 . .
H13A C13 H13B 108.4 . .
C13 C23 C33 105.6(3) . .
C13 C23 H23A 110.6 . .
C33 C23 H23A 110.6 . .
C13 C23 H23B 110.6 . .
C33 C23 H23B 110.6 . .
H23A C23 H23B 108.7 . .
C23 C33 C43 103.8(3) . .
C23 C33 H33A 111.0 . .
C43 C33 H33A 111.0 . .
C23 C33 H33B 111.0 . .
C43 C33 H33B 111.0 . .
H33A C33 H33B 109.0 . .
O13 C43 C33 105.0(2) . .
O13 C43 H43A 110.8 . .
C33 C43 H43A 110.8 . .
O13 C43 H43B 110.8 . .
C33 C43 H43B 110.8 . .
H43A C43 H43B 108.8 . .
C73 C63 H63A 110.7 . .
C73 C63 H63B 110.7 . .
H63A C63 H63B 108.8 . .
C63 C73 H73A 109.8 . .
C63 C73 H73B 109.8 . .
H73A C73 H73B 108.3 . .
C54 O14 C44 107.9(3) . .
C44 O14 C14 110.6(3) . .
C54 O14 C84 110.8(4) . .
C54 O14 Mn4 126.4(3) . .
C44 O14 Mn4 124.9(2) . .
C14 O14 Mn4 118.8(2) . .
C84 O14 Mn4 117.6(2) . .
O14 C14 C24 104.1(4) . .
O14 C14 H14A 110.9 . .
C24 C14 H14A 110.9 . .
O14 C14 H14B 110.9 . .
C24 C14 H14B 110.9 . .
H14A C14 H14B 108.9 . .
C14 C24 C34 102.9(3) . .
C14 C24 H24A 111.2 . .
C34 C24 H24A 111.2 . .
C14 C24 H24B 111.2 . .
C34 C24 H24B 111.2 . .
H24A C24 H24B 109.1 . .
C44 C34 C24 104.2(3) . .
C44 C34 H34A 110.9 . .
C24 C34 H34A 110.9 . .
C44 C34 H34B 110.9 . .
C24 C34 H34B 110.9 . .
H34A C34 H34B 108.9 . .
O14 C44 C34 103.5(3) . .
O14 C44 H44A 111.1 . .
C34 C44 H44A 111.1 . .
O14 C44 H44B 111.1 . .
C34 C44 H44B 111.1 . .
H44A C44 H44B 109.0 . .
O14 C54 H54A 111.6 . .
O14 C54 H54B 111.6 . .
H54A C54 H54B 109.4 . .
O14 C84 H84A 109.3 . .
O14 C84 H84B 109.3 . .
H84A C84 H84B 108.0 . .
C45 O15 C15 105.0(7) . .
C45 O15 Li 127.0(9) . .
C15 O15 Li 117.3(5) . .
C25 C15 O15 104.7(9) . .
C25 C15 H15A 110.8 . .
O15 C15 H15A 110.8 . .
C25 C15 H15B 110.8 . .
O15 C15 H15B 110.8 . .
H15A C15 H15B 108.9 . .
C15 C25 C35 108.9(8) . .
C15 C25 H25A 109.9 . .
C35 C25 H25A 109.9 . .
C15 C25 H25B 109.9 . .
C35 C25 H25B 109.9 . .
H25A C25 H25B 108.3 . .
C25 C35 C45 103.6(9) . .
C25 C35 H35A 111.0 . .
C45 C35 H35A 111.0 . .
C25 C35 H35B 111.0 . .
C45 C35 H35B 111.0 . .
H35A C35 H35B 109.0 . .
O15 C45 C35 112.2(10) . .
O15 C45 H45A 109.2 . .
C35 C45 H45A 109.2 . .
O15 C45 H45B 109.2 . .
C35 C45 H45B 109.2 . .
H45A C45 H45B 107.9 . .
C65 C55 H55A 111.9 . .
C65 C55 H55B 111.9 . .
H55A C55 H55B 109.6 . .
C75 C65 C55 105.6(10) . .
C75 C65 H65A 110.6 . .
C55 C65 H65A 110.6 . .
C75 C65 H65B 110.6 . .
C55 C65 H65B 110.6 . .
H65A C65 H65B 108.7 . .
C65 C75 C85 102.6(10) . .
C65 C75 H75A 111.3 . .
C85 C75 H75A 111.3 . .
C65 C75 H75B 111.3 . .
C85 C75 H75B 111.3 . .
H75A C75 H75B 109.2 . .
C75 C85 H85A 110.3 . .
C75 C85 H85B 110.3 . .
H85A C85 H85B 108.6 . .
C28 C18 H18A 111.2 . .
C28 C18 H18B 111.2 . .
H18A C18 H18B 109.1 . .
C18 C28 C38 104.0(6) . .
C18 C28 H28A 111.0 . .
C38 C28 H28A 111.0 . .
C18 C28 H28B 111.0 . .
C38 C28 H28B 111.0 . .
H28A C28 H28B 109.0 . .
C48 C38 C28 103.1(6) . .
C48 C38 H38A 111.2 . .
C28 C38 H38A 111.2 . .
C48 C38 H38B 111.2 . .
C28 C38 H38B 111.2 . .
H38A C38 H38B 109.1 . .
C38 C48 H48A 110.3 . .
C38 C48 H48B 110.3 . .
H48A C48 H48B 108.5 . .
C46 O16 C16 107.2(9) . .
C26 C16 O16 104.3(8) . .
C26 C16 H16A 110.9 . .
O16 C16 H16A 110.9 . .
C36 C16 H16A 149.6 . .
C26 C16 H16B 110.9 . .
O16 C16 H16B 110.9 . .
C36 C16 H16B 96.2 . .
H16A C16 H16B 108.9 . .
C36 C26 C16 93.9(7) . .
C36 C26 H26A 112.9 . .
C16 C26 H26A 112.9 . .
C36 C26 H26B 112.9 . .
C16 C26 H26B 112.9 . .
H26A C26 H26B 110.4 . .
C26 C36 C46 104.4(8) . .
C26 C36 H36A 110.9 . .
C46 C36 H36A 110.9 . .
C16 C36 H36A 94.6 . .
C26 C36 H36B 110.9 . .
C46 C36 H36B 110.9 . .
C16 C36 H36B 152.1 . .
H36A C36 H36B 108.9 . .
O16 C46 C36 106.4(9) . .
O16 C46 H46A 110.4 . .
C36 C46 H46A 110.4 . .
O16 C46 H46B 110.4 . .
C36 C46 H46B 110.4 . .
H46A C46 H46B 108.6 . .
C47 O17 C17 95.1(9) . .
C27 C17 O17 105.4(8) . .
C27 C17 H17A 110.7 . .
O17 C17 H17A 110.7 . .
C27 C17 H17B 110.7 . .
O17 C17 H17B 110.7 . .
H17A C17 H17B 108.8 . .
C17 C27 C37 90.9(7) . .
C17 C27 H27A 113.5 . .
C37 C27 H27A 113.5 . .
C17 C27 H27B 113.5 . .
C37 C27 H27B 113.5 . .
H27A C27 H27B 110.8 . .
C47 C37 C27 107.1(8) . .
C47 C37 H37A 110.3 . .
C27 C37 H37A 110.3 . .
C47 C37 H37B 110.3 . .
C27 C37 H37B 110.3 . .
H37A C37 H37B 108.5 . .
O17 C47 C37 108.3(8) . .
O17 C47 H47A 110.0 . .
C37 C47 H47A 110.0 . .
O17 C47 H47B 110.0 . .
C37 C47 H47B 110.0 . .
H47A C47 H47B 108.4 . .

loop_
_geom_bond_atom_site_label_1
_geom_bond_atom_site_label_2
_geom_bond_distance
_geom_bond_site_symmetry_2
Mn1 O1D 2.0824(15) .
Mn1 O1A 2.0839(14) .
Mn1 O11 2.1986(14) .
Mn1 Cl4 2.5102(8) .
Mn1 Cl2 2.5579(9) .
Mn1 Cl1 2.7824(8) .
Mn2 O2A 2.0840(16) .
Mn2 O1B 2.1052(14) .
Mn2 O12 2.1991(15) .
Mn2 Cl2 2.5406(8) .
Mn2 Cl3 2.5634(10) .
Mn2 Cl1 2.7293(8) .
Mn3 O2C 2.0942(16) .
Mn3 O2B 2.0985(15) .
Mn3 O13 2.1847(17) .
Mn3 Cl3 2.5421(9) .
Mn3 Cl5 2.5780(9) .
Mn3 Cl1 2.6861(10) .
Mn4 O2D 2.0731(16) .
Mn4 O1C 2.0939(15) .
Mn4 O14 2.1863(16) .
Mn4 Cl5 2.5215(9) .
Mn4 Cl4 2.5743(8) .
Mn4 Cl1 2.7207(8) .
Li O15 1.914(4) .
Li Cl4 2.529(4) .
Li Cl3 2.535(4) .
Li Cl5 2.555(4) .
Li Cl2 2.583(4) .
O1A C1 1.254(2) .
O2A C1 1.256(2) .
C1 C2 1.559(3) .
C2 C1A 1.540(3) .
C2 C1C 1.546(3) .
C2 C1B 1.547(3) .
C1A C6A 1.392(3) .
C1A C2A 1.398(3) .
C2A C3A 1.384(3) .
C2A H2A 0.9500 .
C3A C4A 1.389(3) .
C3A H3A 0.9500 .
C4A C5A 1.382(3) .
C4A H4A 0.9500 .
C5A C6A 1.391(3) .
C5A H5A 0.9500 .
C6A H6A 0.9500 .
C1B C2B 1.391(3) .
C1B C6B 1.400(3) .
C2B C3B 1.394(3) .
C2B H2B 0.9500 .
C3B C4B 1.386(3) .
C3B H3B 0.9500 .
C4B C5B 1.382(3) .
C4B H4B 0.9500 .
C5B C6B 1.390(3) .
C5B H5B 0.9500 .
C6B H6B 0.9500 .
C1C C2C 1.392(3) .
C1C C6C 1.396(3) .
C2C C3C 1.400(3) .
C2C H2C 0.9500 .
C3C C4C 1.375(3) .
C3C H3C 0.9500 .
C4C C5C 1.393(3) .
C4C H4C 0.9500 .
C5C C6C 1.383(3) .
C5C H5C 0.9500 .
C6C H6C 0.9500 .
O1B C3 1.251(2) .
O2B C3 1.258(2) .
C3 C4 1.567(3) .
C4 C1F 1.538(3) .
C4 C1D 1.539(3) .
C4 C1E 1.546(3) .
C1D C6D 1.381(3) .
C1D C2D 1.398(3) .
C2D C3D 1.384(3) .
C2D H2D 0.9500 .
C3D C4D 1.364(4) .
C3D H3D 0.9500 .
C4D C5D 1.373(4) .
C4D H4D 0.9500 .
C5D C6D 1.397(3) .
C5D H5D 0.9500 .
C6D H6D 0.9500 .
C1E C6E 1.389(3) .
C1E C2E 1.395(3) .
C2E C3E 1.390(3) .
C2E H2E 0.9500 .
C3E C4E 1.385(3) .
C3E H3E 0.9500 .
C4E C5E 1.376(3) .
C4E H4E 0.9500 .
C5E C6E 1.389(3) .
C5E H5E 0.9500 .
C6E H6E 0.9500 .
C1F C6F 1.388(3) .
C1F C2F 1.403(3) .
C2F C3F 1.382(3) .
C2F H2F 0.9500 .
C3F C4F 1.384(4) .
C3F H3F 0.9500 .
C4F C5F 1.374(3) .
C4F H4F 0.9500 .
C5F C6F 1.396(3) .
C5F H5F 0.9500 .
C6F H6F 0.9500 .
O1C C5 1.256(3) .
O2C C5 1.253(3) .
C5 C6 1.565(3) .
C6 C1G 1.536(3) .
C6 C1H 1.537(3) .
C6 C1I 1.540(3) .
C1G C2G 1.388(3) .
C1G C6G 1.402(3) .
C2G C3G 1.384(3) .
C2G H2G 0.9500 .
C3G C4G 1.392(3) .
C3G H3G 0.9500 .
C4G C5G 1.378(3) .
C4G H4G 0.9500 .
C5G C6G 1.382(3) .
C5G H5G 0.9500 .
C6G H6G 0.9500 .
C1H C6H 1.373(4) .
C1H C2H 1.393(3) .
C2H C3H 1.391(4) .
C2H H2H 0.9500 .
C3H C4H 1.354(5) .
C3H H3H 0.9500 .
C4H C5H 1.373(4) .
C4H H4H 0.9500 .
C5H C6H 1.402(3) .
C5H H5H 0.9500 .
C6H H6H 0.9500 .
C1I C2I 1.396(3) .
C1I C6I 1.399(3) .
C2I C3I 1.387(3) .
C2I H2I 0.9500 .
C3I C4I 1.378(4) .
C3I H3I 0.9500 .
C4I C5I 1.381(4) .
C4I H4I 0.9500 .
C5I C6I 1.388(4) .
C5I H5I 0.9500 .
C6I H6I 0.9500 .
O1D C7 1.256(2) .
O2D C7 1.252(2) .
C7 C8 1.563(3) .
C8 C1J 1.540(3) .
C8 C1K 1.543(3) .
C8 C1L 1.543(3) .
C1J C6J 1.380(3) .
C1J C2J 1.400(3) .
C2J C3J 1.381(3) .
C2J H2J 0.9500 .
C3J C4J 1.382(3) .
C3J H3J 0.9500 .
C4J C5J 1.376(3) .
C4J H4J 0.9500 .
C5J C6J 1.397(3) .
C5J H5J 0.9500 .
C6J H6J 0.9500 .
C1K C2K 1.393(3) .
C1K C6K 1.394(3) .
C2K C3K 1.389(4) .
C2K H2K 0.9500 .
C3K C4K 1.374(4) .
C3K H3K 0.9500 .
C4K C5K 1.375(4) .
C4K H4K 0.9500 .
C5K C6K 1.392(3) .
C5K H5K 0.9500 .
C6K H6K 0.9500 .
C1L C6L 1.390(4) .
C1L C2L 1.396(3) .
C2L C3L 1.391(4) .
C2L H2L 0.9500 .
C3L C4L 1.366(5) .
C3L H3L 0.9500 .
C4L C5L 1.385(5) .
C4L H4L 0.9500 .
C5L C6L 1.399(4) .
C5L H5L 0.9500 .
C6L H6L 0.9500 .
O11 C11 1.443(3) .
O11 C41 1.447(2) .
C11 C21 1.525(3) .
C11 H11A 0.9900 .
C11 H11B 0.9900 .
C21 C31 1.522(3) .
C21 H21A 0.9900 .
C21 H21B 0.9900 .
C31 C41 1.509(3) .
C31 H31A 0.9900 .
C31 H31B 0.9900 .
C41 H41A 0.9900 .
C41 H41B 0.9900 .
O12 C42 1.443(3) .
O12 C12 1.467(3) .
C12 C22 1.515(4) .
C12 H12A 0.9900 .
C12 H12B 0.9900 .
C22 C32 1.487(4) .
C22 H22A 0.9900 .
C22 H22B 0.9900 .
C32 C42 1.501(3) .
C32 H32A 0.9900 .
C32 H32B 0.9900 .
C42 H42A 0.9900 .
C42 H42B 0.9900 .
O13 C43 1.442(3) .
O13 C13 1.444(3) .
C13 C23 1.462(4) .
C13 H13A 0.9900 .
C13 H13B 0.9900 .
C23 C33 1.515(6) .
C23 H23A 0.9900 .
C23 H23B 0.9900 .
C33 C43 1.560(5) .
C33 H33A 0.9900 .
C33 H33B 0.9900 .
C43 H43A 0.9900 .
C43 H43B 0.9900 .
C63 C73 1.549(14) .
C63 H63A 0.9900 .
C63 H63B 0.9900 .
C73 H73A 0.9900 .
C73 H73B 0.9900 .
O14 C54 1.347(5) .
O14 C44 1.457(5) .
O14 C14 1.457(5) .
O14 C84 1.512(6) .
C14 C24 1.488(6) .
C14 H14A 0.9900 .
C14 H14B 0.9900 .
C24 C34 1.499(5) .
C24 H24A 0.9900 .
C24 H24B 0.9900 .
C34 C44 1.488(6) .
C34 H34A 0.9900 .
C34 H34B 0.9900 .
C44 H44A 0.9900 .
C44 H44B 0.9900 .
C54 H54A 0.9900 .
C54 H54B 0.9900 .
C84 H84A 0.9900 .
C84 H84B 0.9900 .
O15 C45 1.384(12) .
O15 C15 1.515(10) .
C15 C25 1.465(14) .
C15 H15A 0.9900 .
C15 H15B 0.9900 .
C25 C35 1.466(13) .
C25 H25A 0.9900 .
C25 H25B 0.9900 .
C35 C45 1.481(12) .
C35 H35A 0.9900 .
C35 H35B 0.9900 .
C45 H45A 0.9900 .
C45 H45B 0.9900 .
C55 C65 1.502(12) .
C55 H55A 0.9900 .
C55 H55B 0.9900 .
C65 C75 1.492(13) .
C65 H65A 0.9900 .
C65 H65B 0.9900 .
C75 C85 1.491(14) .
C75 H75A 0.9900 .
C75 H75B 0.9900 .
C85 H85A 0.9900 .
C85 H85B 0.9900 .
C18 C28 1.503(11) .
C18 H18A 0.9900 .
C18 H18B 0.9900 .
C28 C38 1.530(9) .
C28 H28A 0.9900 .
C28 H28B 0.9900 .
C38 C48 1.493(13) .
C38 H38A 0.9900 .
C38 H38B 0.9900 .
C48 H48A 0.9900 .
C48 H48B 0.9900 .
O16 C46 1.241(10) .
O16 C16 1.470(11) .
C16 C26 1.474(11) .
C16 H16A 0.9900 .
C16 H16B 0.9900 .
C26 C36 1.402(9) .
C26 H26A 0.9900 .
C26 H26B 0.9900 .
C36 C46 1.506(10) .
C36 H36A 0.9900 .
C36 H36B 0.9900 .
C46 H46A 0.9900 .
C46 H46B 0.9900 .
O17 C47 1.361(11) .
O17 C17 1.504(13) .
C17 C27 1.481(10) .
C17 H17A 0.9900 .
C17 H17B 0.9900 .
C27 C37 1.533(12) .
C27 H27A 0.9900 .
C27 H27B 0.9900 .
C37 C47 1.487(11) .
C37 H37A 0.9900 .
C37 H37B 0.9900 .
C47 H47A 0.9900 .
C47 H47B 0.9900 .

loop_
_geom_torsion_atom_site_label_1
_geom_torsion_atom_site_label_2
_geom_torsion_atom_site_label_3
_geom_torsion_atom_site_label_4
_geom_torsion
_geom_torsion_site_symmetry_1
_geom_torsion_site_symmetry_2
_geom_torsion_site_symmetry_3
_geom_torsion_site_symmetry_4
O1A C1 C2 C1A -133.10(18) . . . .
O2A C1 C2 C1A 47.2(2) . . . .
O1A C1 C2 C1C -12.1(2) . . . .
O2A C1 C2 C1C 168.20(16) . . . .
O1A C1 C2 C1B 106.41(19) . . . .
O2A C1 C2 C1B -73.2(2) . . . .
C1C C2 C1A C6A 112.9(2) . . . .
C1B C2 C1A C6A -8.9(3) . . . .
C1 C2 C1A C6A -126.89(19) . . . .
C1C C2 C1A C2A -66.7(2) . . . .
C1B C2 C1A C2A 171.56(17) . . . .
C1 C2 C1A C2A 53.5(2) . . . .
C6A C1A C2A C3A -1.8(3) . . . .
C2 C1A C2A C3A 177.79(18) . . . .
C1A C2A C3A C4A 1.5(3) . . . .
C2A C3A C4A C5A -0.3(3) . . . .
C3A C4A C5A C6A -0.7(3) . . . .
C2A C1A C6A C5A 0.9(3) . . . .
C2 C1A C6A C5A -178.72(18) . . . .
C4A C5A C6A C1A 0.4(3) . . . .
C1A C2 C1B C2B -103.9(2) . . . .
C1C C2 C1B C2B 132.3(2) . . . .
C1 C2 C1B C2B 12.0(3) . . . .
C1A C2 C1B C6B 76.9(2) . . . .
C1C C2 C1B C6B -46.9(2) . . . .
C1 C2 C1B C6B -167.14(18) . . . .
C6B C1B C2B C3B -0.8(3) . . . .
C2 C1B C2B C3B 180.0(2) . . . .
C1B C2B C3B C4B 0.2(4) . . . .
C2B C3B C4B C5B 0.6(4) . . . .
C3B C4B C5B C6B -0.8(4) . . . .
C4B C5B C6B C1B 0.2(3) . . . .
C2B C1B C6B C5B 0.6(3) . . . .
C2 C1B C6B C5B 179.9(2) . . . .
C1A C2 C1C C2C 1.0(3) . . . .
C1B C2 C1C C2C 125.20(19) . . . .
C1 C2 C1C C2C -115.9(2) . . . .
C1A C2 C1C C6C -177.93(17) . . . .
C1B C2 C1C C6C -53.8(2) . . . .
C1 C2 C1C C6C 65.2(2) . . . .
C6C C1C C2C C3C -3.1(3) . . . .
C2 C1C C2C C3C 177.93(18) . . . .
C1C C2C C3C C4C 0.8(3) . . . .
C2C C3C C4C C5C 1.4(3) . . . .
C3C C4C C5C C6C -1.4(3) . . . .
C4C C5C C6C C1C -1.0(3) . . . .
C2C C1C C6C C5C 3.2(3) . . . .
C2 C1C C6C C5C -177.76(19) . . . .
O1B C3 C4 C1F 111.5(2) . . . .
O2B C3 C4 C1F -69.0(2) . . . .
O1B C3 C4 C1D -125.98(19) . . . .
O2B C3 C4 C1D 53.6(2) . . . .
O1B C3 C4 C1E -5.5(3) . . . .
O2B C3 C4 C1E 174.01(17) . . . .
C1F C4 C1D C6D -2.6(3) . . . .
C1E C4 C1D C6D 116.9(3) . . . .
C3 C4 C1D C6D -121.8(2) . . . .
C1F C4 C1D C2D 174.72(18) . . . .
C1E C4 C1D C2D -65.7(2) . . . .
C3 C4 C1D C2D 55.6(2) . . . .
C6D C1D C2D C3D 0.0(3) . . . .
C4 C1D C2D C3D -177.56(19) . . . .
C1D C2D C3D C4D -0.7(4) . . . .
C2D C3D C4D C5D 0.5(4) . . . .
C3D C4D C5D C6D 0.3(5) . . . .
C2D C1D C6D C5D 0.9(4) . . . .
C4 C1D C6D C5D 178.2(3) . . . .
C4D C5D C6D C1D -1.1(5) . . . .
C1F C4 C1E C6E 112.2(2) . . . .
C1D C4 C1E C6E -12.4(3) . . . .
C3 C4 C1E C6E -128.5(2) . . . .
C1F C4 C1E C2E -61.7(2) . . . .
C1D C4 C1E C2E 173.69(18) . . . .
C3 C4 C1E C2E 57.6(3) . . . .
C6E C1E C2E C3E 0.8(3) . . . .
C4 C1E C2E C3E 175.0(2) . . . .
C1E C2E C3E C4E -0.4(4) . . . .
C2E C3E C4E C5E 0.1(4) . . . .
C3E C4E C5E C6E -0.1(4) . . . .
C4E C5E C6E C1E 0.4(4) . . . .
C2E C1E C6E C5E -0.8(3) . . . .
C4 C1E C6E C5E -174.8(2) . . . .
C1D C4 C1F C6F -119.0(2) . . . .
C1E C4 C1F C6F 118.4(2) . . . .
C3 C4 C1F C6F -2.9(2) . . . .
C1D C4 C1F C2F 66.7(2) . . . .
C1E C4 C1F C2F -56.0(2) . . . .
C3 C4 C1F C2F -177.27(17) . . . .
C6F C1F C2F C3F 1.0(3) . . . .
C4 C1F C2F C3F 175.66(19) . . . .
C1F C2F C3F C4F 0.1(3) . . . .
C2F C3F C4F C5F -1.1(3) . . . .
C3F C4F C5F C6F 1.1(3) . . . .
C2F C1F C6F C5F -1.1(3) . . . .
C4 C1F C6F C5F -175.45(18) . . . .
C4F C5F C6F C1F 0.0(3) . . . .
O2C C5 C6 C1G 119.3(2) . . . .
O1C C5 C6 C1G -61.5(2) . . . .
O2C C5 C6 C1H -120.1(2) . . . .
O1C C5 C6 C1H 59.1(2) . . . .
O2C C5 C6 C1I 1.7(3) . . . .
O1C C5 C6 C1I -179.10(17) . . . .
C1H C6 C1G C2G 53.0(3) . . . .
C1I C6 C1G C2G -69.4(2) . . . .
C5 C6 C1G C2G 167.27(19) . . . .
C1H C6 C1G C6G -132.1(2) . . . .
C1I C6 C1G C6G 105.4(2) . . . .
C5 C6 C1G C6G -17.8(3) . . . .
C6G C1G C2G C3G 2.9(3) . . . .
C6 C1G C2G C3G 178.0(2) . . . .
C1G C2G C3G C4G -2.2(3) . . . .
C2G C3G C4G C5G 0.1(4) . . . .
C3G C4G C5G C6G 1.3(4) . . . .
C4G C5G C6G C1G -0.6(4) . . . .
C2G C1G C6G C5G -1.5(3) . . . .
C6 C1G C6G C5G -176.4(2) . . . .
C1G C6 C1H C6H 18.9(3) . . . .
C1I C6 C1H C6H 137.5(2) . . . .
C5 C6 C1H C6H -99.0(2) . . . .
C1G C6 C1H C2H -166.1(2) . . . .
C1I C6 C1H C2H -47.5(3) . . . .
C5 C6 C1H C2H 76.0(2) . . . .
C6H C1H C2H C3H -1.8(4) . . . .
C6 C1H C2H C3H -177.0(2) . . . .
C1H C2H C3H C4H 0.8(4) . . . .
C2H C3H C4H C5H 0.2(4) . . . .
C3H C4H C5H C6H -0.3(4) . . . .
C2H C1H C6H C5H 1.7(3) . . . .
C6 C1H C6H C5H 176.8(2) . . . .
C4H C5H C6H C1H -0.7(4) . . . .
C1G C6 C1I C2I -77.5(2) . . . .
C1H C6 C1I C2I 159.2(2) . . . .
C5 C6 C1I C2I 42.4(3) . . . .
C1G C6 C1I C6I 94.1(2) . . . .
C1H C6 C1I C6I -29.2(3) . . . .
C5 C6 C1I C6I -146.0(2) . . . .
C6I C1I C2I C3I 2.1(3) . . . .
C6 C1I C2I C3I 174.0(2) . . . .
C1I C2I C3I C4I -0.8(4) . . . .
C2I C3I C4I C5I -0.8(5) . . . .
C3I C4I C5I C6I 1.0(5) . . . .
C4I C5I C6I C1I 0.3(4) . . . .
C2I C1I C6I C5I -1.8(4) . . . .
C6 C1I C6I C5I -173.8(2) . . . .
O2D C7 C8 C1J -142.17(19) . . . .
O1D C7 C8 C1J 39.5(2) . . . .
O2D C7 C8 C1K 98.5(2) . . . .
O1D C7 C8 C1K -79.8(2) . . . .
O2D C7 C8 C1L -21.2(3) . . . .
O1D C7 C8 C1L 160.48(19) . . . .
C1K C8 C1J C6J -14.5(3) . . . .
C1L C8 C1J C6J 109.0(2) . . . .
C7 C8 C1J C6J -131.8(2) . . . .
C1K C8 C1J C2J 165.01(19) . . . .
C1L C8 C1J C2J -71.4(2) . . . .
C7 C8 C1J C2J 47.7(2) . . . .
C6J C1J C2J C3J 0.3(3) . . . .
C8 C1J C2J C3J -179.32(19) . . . .
C1J C2J C3J C4J 0.5(3) . . . .
C2J C3J C4J C5J -1.4(3) . . . .
C3J C4J C5J C6J 1.7(4) . . . .
C2J C1J C6J C5J 0.0(3) . . . .
C8 C1J C6J C5J 179.5(2) . . . .
C4J C5J C6J C1J -1.0(4) . . . .
C1J C8 C1K C2K 89.3(2) . . . .
C1L C8 C1K C2K -35.2(3) . . . .
C7 C8 C1K C2K -154.13(18) . . . .
C1J C8 C1K C6K -87.3(2) . . . .
C1L C8 C1K C6K 148.2(2) . . . .
C7 C8 C1K C6K 29.2(2) . . . .
C6K C1K C2K C3K -0.3(3) . . . .
C8 C1K C2K C3K -177.1(2) . . . .
C1K C2K C3K C4K 0.5(4) . . . .
C2K C3K C4K C5K -0.2(4) . . . .
C3K C4K C5K C6K -0.2(3) . . . .
C4K C5K C6K C1K 0.4(3) . . . .
C2K C1K C6K C5K -0.1(3) . . . .
C8 C1K C6K C5K 176.7(2) . . . .
C1J C8 C1L C6L 4.1(3) . . . .
C1K C8 C1L C6L 128.2(2) . . . .
C7 C8 C1L C6L -113.6(2) . . . .
C1J C8 C1L C2L -177.1(2) . . . .
C1K C8 C1L C2L -53.1(3) . . . .
C7 C8 C1L C2L 65.2(3) . . . .
C6L C1L C2L C3L 2.5(4) . . . .
C8 C1L C2L C3L -176.4(2) . . . .
C1L C2L C3L C4L 0.2(5) . . . .
C2L C3L C4L C5L -2.4(5) . . . .
C3L C4L C5L C6L 1.9(5) . . . .
C2L C1L C6L C5L -3.0(4) . . . .
C8 C1L C6L C5L 175.8(2) . . . .
C4L C5L C6L C1L 0.8(5) . . . .
C41 O11 C11 C21 -23.6(2) . . . .
O11 C11 C21 C31 0.8(2) . . . .
C11 C21 C31 C41 20.8(2) . . . .
C11 O11 C41 C31 37.0(2) . . . .
C21 C31 C41 O11 -35.2(2) . . . .
C42 O12 C12 C22 -6.5(2) . . . .
O12 C12 C22 C32 26.6(3) . . . .
C12 C22 C32 C42 -35.6(3) . . . .
C12 O12 C42 C32 -16.0(2) . . . .
C22 C32 C42 O12 32.0(3) . . . .
C43 O13 C13 C23 36.3(3) . . . .
O13 C13 C23 C33 -22.1(4) . . . .
C13 C23 C33 C43 0.5(4) . . . .
C13 O13 C43 C33 -34.6(3) . . . .
C23 C33 C43 O13 21.0(3) . . . .
C54 O14 C14 C24 -79.0(7) . . . .
C44 O14 C14 C24 12.8(5) . . . .
C84 O14 C14 C24 43.1(5) . . . .
O14 C14 C24 C34 -31.4(5) . . . .
C14 C24 C34 C44 39.0(5) . . . .
C54 O14 C44 C34 47.9(5) . . . .
C14 O14 C44 C34 11.3(5) . . . .
C84 O14 C44 C34 -53.1(5) . . . .
C24 C34 C44 O14 -30.8(5) . . . .
C45 O15 C15 C25 23.8(18) . . . .
O15 C15 C25 C35 -20.6(18) . . . .
C15 C25 C35 C45 10(2) . . . .
C15 O15 C45 C35 -19(2) . . . .
C25 C35 C45 O15 6(2) . . . .
C55 C65 C75 C85 35.7(17) . . . .
C18 C28 C38 C48 2.8(14) . . . .
C46 O16 C16 C26 27.3(14) . . . .
C46 O16 C16 C36 -1.5(9) . . . .
O16 C16 C26 C36 -44.2(10) . . . .
C16 C26 C36 C46 45.0(10) . . . .
O16 C16 C36 C26 135.3(11) . . . .
C26 C16 C36 C46 -134.1(10) . . . .
O16 C16 C36 C46 1.2(8) . . . .
C16 O16 C46 C36 2.1(13) . . . .
C26 C36 C46 O16 -32.7(12) . . . .
C16 C36 C46 O16 -1.5(9) . . . .
C47 O17 C17 C27 -58.1(10) . . . .
O17 C17 C27 C37 51.9(9) . . . .
C17 C27 C37 C47 -28.2(10) . . . .
C17 O17 C47 C37 34.9(12) . . . .
C27 C37 C47 O17 -4.9(14) . . . .
